data_7131938
loop_
_publ_author_name
'Riesinger, Christoph'
'Erhard, Alexander'
'Scheer, Manfred'

_publ_section_title
;
 Ring Expansion vs. Addition -- Reactivity of a cyclo-P4 Complex Towards
 Pnictogenium Cations
;
_journal_name_full 'Chemical Communications'
_journal_paper_doi 10.1039/D3CC03369D
_journal_year 2023
_chemical_formula_moiety 'C42 H52 O4 P8 Sb Ta2, Al C16 F36 O4'
_chemical_formula_sum 'C58 H52 Al F36 O8 P8 Sb Ta2'
_chemical_formula_weight 2319.38
_space_group_crystal_system triclinic
_space_group_IT_number 2
_space_group_name_Hall '-P 1'
_space_group_name_H-M_alt 'P -1'
_atom_sites_solution_hydrogens geom
_audit_creation_date 2023-03-15
_audit_creation_method
;
Olex2 1.5-alpha
(compiled 2023.03.06 svn.rbb2c1857 for OlexSys, GUI svn.r6748)
;
_audit_update_record
;
2023-07-10 deposited with the CCDC.	2023-07-26 downloaded from the CCDC.
;
_cell_angle_alpha 111.931(2)
_cell_angle_beta 96.332(2)
_cell_angle_gamma 90.449(2)
_cell_formula_units_Z 2
_cell_length_a 11.8387(3)
_cell_length_b 17.1357(3)
_cell_length_c 20.9703(5)
_cell_measurement_reflns_used 22606
_cell_measurement_temperature 123(2)
_cell_measurement_theta_max 71.5730
_cell_measurement_theta_min 3.7470
_cell_volume 3916.65(16)
_computing_cell_refinement 'CrysAlisPro 1.171.41.27a (Rigaku OD, 2019)'
_computing_data_collection 'CrysAlisPro 1.171.41.27a (Rigaku OD, 2019)'
_computing_data_reduction 'CrysAlisPro 1.171.41.27a (Rigaku OD, 2019)'
_computing_molecular_graphics 'Olex2 1.5-alpha (Dolomanov et al., 2009)'
_computing_publication_material 'Olex2 1.5-alpha (Dolomanov et al., 2009)'
_computing_structure_refinement 'SHELXL 2018/3 (Sheldrick, 2015)'
_computing_structure_solution 'SHELXT 2014/5 (Sheldrick, 2014)'
_diffrn_ambient_temperature 123(2)
_diffrn_detector_area_resol_mean 5.2548
_diffrn_detector_type AtlasS2
_diffrn_measured_fraction_theta_full 0.994
_diffrn_measured_fraction_theta_max 0.976
_diffrn_measurement_details
;
List of Runs (angles in degrees, time in seconds):

  # Type    Start    End  Width  t~exp~   \w     \q     \k     \f   Frames
#--------------------------------------------------------------------------
  1  \w    -99.00 -22.00   1.00    5.00    --  -40.72 125.00-120.00   77
  2  \w    -99.00 -22.00   1.00    5.00    --  -40.72 125.00  60.00   77
  3  \w    -37.00  43.00   1.00    5.00    --   40.72 -38.00-180.00   80
  4  \w    -37.00  43.00   1.00    5.00    --   40.72 -38.00   0.00   80
  5  \w    -50.00 131.00   1.00    5.00    --   40.72   0.00  60.00  181
  6  \w     76.00 178.00   1.00   20.00    --  104.78  45.00  90.00  102
  7  \w     71.00 178.00   1.00   20.00    --  104.78  71.00 123.30  107
  8  \w     17.00 143.00   1.00   20.00    --  104.78 -88.00-116.44  126
  9  \w     17.00 143.00   1.00   20.00    --  104.78 -88.00 -87.21  126
 10  \w     17.00 143.00   1.00   20.00    --  104.78 -88.00 104.94  126
 11  \w     17.00 143.00   1.00   20.00    --  104.78 -88.00  -9.61  126
 12  \w     17.00 143.00   1.00   20.00    --  104.78 -88.00-161.59  126
 13  \w     29.00  71.00   1.00   20.00    --  104.78 -61.00 -90.00   42
 14  \w     76.00 178.00   1.00   20.00    --  104.78  45.00-180.00  102
 15  \w     20.00  80.00   1.00   20.00    --  104.78 -95.00  30.00   60
 16  \w     71.00 178.00   1.00   20.00    --  104.78  30.00-120.00  107
 17  \w     17.00 143.00   1.00   20.00    --  104.78 -88.00  60.75  126
 18  \w     25.00  84.00   1.00   20.00    --  104.78-111.00 -60.00   59
 19  \w      7.00 111.00   1.00    5.00    --   40.72  73.00 134.25  104
;
_diffrn_measurement_device 'four-circle diffractometer'
_diffrn_measurement_device_type 'Xcalibur, AtlasS2, Gemini ultra'
_diffrn_measurement_method '\w scans'
_diffrn_radiation_type CuK\a
_diffrn_radiation_wavelength 1.54184
_diffrn_reflns_av_R_equivalents 0.0477
_diffrn_reflns_av_unetI/netI 0.0512
_diffrn_reflns_Laue_measured_fraction_full 0.994
_diffrn_reflns_Laue_measured_fraction_max 0.976
_diffrn_reflns_limit_h_max 14
_diffrn_reflns_limit_h_min -14
_diffrn_reflns_limit_k_max 21
_diffrn_reflns_limit_k_min -16
_diffrn_reflns_limit_l_max 25
_diffrn_reflns_limit_l_min -25
_diffrn_reflns_number 43183
_diffrn_reflns_point_group_measured_fraction_full 0.994
_diffrn_reflns_point_group_measured_fraction_max 0.976
_diffrn_reflns_theta_full 67.684
_diffrn_reflns_theta_max 71.960
_diffrn_reflns_theta_min 3.762
_exptl_absorpt_coefficient_mu 10.640
_exptl_absorpt_correction_T_max 0.883
_exptl_absorpt_correction_T_min 0.376
_exptl_absorpt_correction_type analytical
_exptl_absorpt_process_details
;
CrysAlisPro 1.171.41.27a (Rigaku Oxford Diffraction, 2019)
Analytical numeric absorption correction using a multifaceted crystal
			model based on expressions derived by R.C. Clark & J.S. Reid.
(Clark, R. C. & Reid, J. S. (1995). Acta Cryst. A51, 887-897)
Empirical absorption correction using spherical harmonics,
 implemented in SCALE3 ABSPACK scaling algorithm.
;
_exptl_crystal_colour 'clear dark orange'
_exptl_crystal_density_diffrn 1.967
_exptl_crystal_description plate
_exptl_crystal_F_000 2236
_exptl_crystal_size_max 0.322
_exptl_crystal_size_mid 0.102
_exptl_crystal_size_min 0.034
_refine_diff_density_max 1.772
_refine_diff_density_min -1.645
_refine_diff_density_rms 0.159
_refine_ls_extinction_method none
_refine_ls_goodness_of_fit_ref 1.024
_refine_ls_hydrogen_treatment constr
_refine_ls_matrix_type full
_refine_ls_number_parameters 1233
_refine_ls_number_reflns 15015
_refine_ls_number_restraints 78
_refine_ls_restrained_S_all 1.026
_refine_ls_R_factor_all 0.0441
_refine_ls_R_factor_gt 0.0381
_refine_ls_shift/su_max 0.002
_refine_ls_shift/su_mean 0.000
_refine_ls_structure_factor_coef Fsqd
_refine_ls_weighting_details 'w=1/[\s^2^(Fo^2^)+(0.0638P)^2^] where P=(Fo^2^+2Fc^2^)/3'
_refine_ls_weighting_scheme calc
_refine_ls_wR_factor_gt 0.0985
_refine_ls_wR_factor_ref 0.1035
_reflns_Friedel_coverage 0.000
_reflns_number_gt 13175
_reflns_number_total 15015
_reflns_threshold_expression 'I > 2\s(I)'
_cod_data_source_file d3cc03369d2.cif
_cod_data_source_block cr574_cua
_cod_database_code 7131938
_shelx_shelxl_version_number 2018/3
_shelx_space_group_comment
;
The symmetry employed for this shelxl refinement is uniquely defined
by the following loop, which should always be used as a source of
symmetry information in preference to the above space-group names.
They are only intended as comments.
;
_olex2_refinement_description
;
1. Restrained distances
 F4-C57 = F15-C57 = F36-C57
 1.33 with sigma of 0.02
 F4-F15
 2.2 with sigma of 0.04
 F15-F36
 2.2 with sigma of 0.04
 F4-F36
 2.2 with sigma of 0.04
 F46-F35 \\sim F5-F11
 with sigma of 0.04
 F4-C57 \\sim F9-C15
 with sigma of 0.02
 F30-C55 \\sim F37-C29
 with sigma of 0.02
 F44-C55 \\sim F39-C29
 with sigma of 0.02
 F36-F15 \\sim F19-F21
 with sigma of 0.04
 F36-C57 \\sim F19-C15
 with sigma of 0.02
 F44-F29 \\sim F39-F41
 with sigma of 0.04
 F46-F17 \\sim F5-F43
 with sigma of 0.04
 F29-C55 \\sim F41-C29
 with sigma of 0.02
 F15-C48 \\sim F21-C48
 with sigma of 0.04
 F15-C57 \\sim F21-C15
 with sigma of 0.02
 F17-F35 \\sim F43-F11
 with sigma of 0.04
 F17-C7 \\sim F43-C59
 with sigma of 0.02
 C48-C55 \\sim C48-C29
 with sigma of 0.02
 F46-C7 \\sim F5-C59
 with sigma of 0.02
 F36-C48 \\sim F19-C48
 with sigma of 0.04
 C48-C57 \\sim C48-C15
 with sigma of 0.02
 F35-C7 \\sim F11-C59
 with sigma of 0.02
 F44-C48 \\sim F39-C48
 with sigma of 0.04
 F46-C48 \\sim F5-C48
 with sigma of 0.04
 F29-C48 \\sim F41-C48
 with sigma of 0.04
 F17-C48 \\sim F43-C48
 with sigma of 0.04
 F4-F36 \\sim F9-F19
 with sigma of 0.04
 F4-F15 \\sim F9-F21
 with sigma of 0.04
 C48-F35 \\sim C48-F11
 with sigma of 0.04
 F4-C48 \\sim F9-C48
 with sigma of 0.04
 F30-F44 \\sim F37-F39
 with sigma of 0.04
 F30-F29 \\sim F37-F41
 with sigma of 0.04
 C48-C7 \\sim C48-C59
 with sigma of 0.02
 F30-C48 \\sim F37-C48
 with sigma of 0.04
 F18-C27 \\sim F47-C63
 with sigma of 0.02
 F10-C25 \\sim F23-C61
 with sigma of 0.02
 F34-C53 \\sim F3-C31
 with sigma of 0.02
 F50-C27 \\sim F49-C63
 with sigma of 0.02
 F54-C46 \\sim F51-C46
 with sigma of 0.04
 F52-C27 \\sim F25-C63
 with sigma of 0.02
 F54-C53 \\sim F51-C31
 with sigma of 0.02
 F34-F33 \\sim F3-F53
 with sigma of 0.04
 F31-C25 \\sim F13-C61
 with sigma of 0.02
 F50-F52 \\sim F49-F25
 with sigma of 0.04
 F33-C53 \\sim F53-C31
 with sigma of 0.02
 C46-C25 \\sim C46-C61
 with sigma of 0.02
 C46-C53 \\sim C46-C31
 with sigma of 0.02
 C46-C27 \\sim C46-C63
 with sigma of 0.02
 F18-C46 \\sim F47-C46
 with sigma of 0.04
 F34-F54 \\sim F3-F51
 with sigma of 0.04
 F34-C46 \\sim F3-C46
 with sigma of 0.04
 F1-C25 \\sim F45-C61
 with sigma of 0.02
 F50-C46 \\sim F49-C46
 with sigma of 0.04
 F52-C46 \\sim F25-C46
 with sigma of 0.04
 F1-F10 \\sim F45-F23
 with sigma of 0.04
 F54-F33 \\sim F51-F53
 with sigma of 0.04
 F1-F31 \\sim F45-F13
 with sigma of 0.04
 F1-C46 \\sim F45-C46
 with sigma of 0.04
 F31-C46 \\sim F13-C46
 with sigma of 0.04
 F33-C46 \\sim F53-C46
 with sigma of 0.04
 F10-F31 \\sim F23-F13
 with sigma of 0.04
 F10-C46 \\sim F23-C46
 with sigma of 0.04
 F18-F50 \\sim F47-F49
 with sigma of 0.04
 F18-F52 \\sim F47-F25
 with sigma of 0.04
2. Uiso/Uaniso restraints and constraints
F51 \\sim F54: within 1.7A with sigma of 0.01 and sigma for terminal atoms of
0.02 within 1.7A
C31 \\sim C46: within 1.7A with sigma of 0.01 and sigma for terminal atoms of
0.02 within 1.7A
Uanis(F44) = Uanis(F37)
Uanis(F23) = Uanis(F1)
Uanis(F34) = Uanis(F53)
Uanis(F25) = Uanis(F18)
3. Others
 Sof(F9)=Sof(F37)=Sof(F19)=Sof(F39)=Sof(F5)=Sof(F41)=Sof(F21)=Sof(F43)=
 Sof(F11)=Sof(C29)=Sof(C59)=Sof(C15)=1-FVAR(1)
 Sof(F4)=Sof(F30)=Sof(F36)=Sof(F44)=Sof(F46)=Sof(F29)=Sof(F15)=Sof(F17)=
 Sof(F35)=Sof(C55)=Sof(C7)=Sof(C57)=FVAR(1)
 Sof(F45)=Sof(F23)=Sof(F47)=Sof(F3)=Sof(F49)=Sof(F25)=Sof(F51)=Sof(F13)=
 Sof(F53)=Sof(C61)=Sof(C31)=Sof(C63)=1-FVAR(2)
 Sof(F1)=Sof(F10)=Sof(F18)=Sof(F34)=Sof(F50)=Sof(F52)=Sof(F54)=Sof(F31)=
 Sof(F33)=Sof(C25)=Sof(C53)=Sof(C27)=FVAR(2)
4.a Aromatic/amide H refined with riding coordinates:
 C1(H1), C4(H4), C6(H6), C14(H14), C20(H20), C26(H26), C30(H30), C34(H34),
 C38(H38), C42(H42), C58(H58), C62(H62), C64(H64), C2(H2), C17(H17), C11(H11)
4.b Idealised Me refined as rotating group:
 C24(H24A,H24B,H24C), C50(H50A,H50B,H50C), C35(H35A,H35B,H35C), C37(H37A,H37B,
 H37C), C41(H41A,H41B,H41C), C21(H21A,H21B,H21C), C45(H45A,H45B,H45C), C23(H23A,
 H23B,H23C), C47(H47A,H47B,H47C), C3(H3A,H3B,H3C), C49(H49A,H49B,H49C),
 C13(H13A,H13B,H13C)
;
_olex2_submission_special_instructions 'No special instructions were received'
_oxdiff_exptl_absorpt_empirical_details
;
Empirical correction (ABSPACK) includes:
- Absorption correction using spherical harmonics
- Frame scaling
;

loop_
_space_group_symop_operation_xyz
'x, y, z'
'-x, -y, -z'

loop_
_atom_site_label
_atom_site_type_symbol
_atom_site_fract_x
_atom_site_fract_y
_atom_site_fract_z
_atom_site_U_iso_or_equiv
_atom_site_adp_type
_atom_site_occupancy
_atom_site_site_symmetry_order
_atom_site_calc_flag
_atom_site_refinement_flags_posn
_atom_site_refinement_flags_adp
_atom_site_refinement_flags_occupancy
_atom_site_disorder_assembly
_atom_site_disorder_group
Ta1 Ta 0.88976(2) 0.76693(2) 0.47168(2) 0.01797(6) Uani 1 1 d . . . . .
Ta2 Ta 0.24819(2) 0.82882(2) 0.19749(2) 0.01841(6) Uani 1 1 d . . . . .
Sb1 Sb 0.59744(2) 0.88421(2) 0.37767(2) 0.02275(8) Uani 1 1 d . . . . .
P1 P 0.82106(9) 0.89116(7) 0.43396(6) 0.0218(2) Uani 1 1 d . . . . .
P4 P 0.12618(10) 0.92639(7) 0.28814(6) 0.0245(2) Uani 1 1 d . . . . .
P6 P 0.96523(10) 0.83063(7) 0.38569(6) 0.0253(2) Uani 1 1 d . . . . .
P8 P 1.05388(9) 0.87681(7) 0.48992(6) 0.0241(2) Uani 1 1 d . . . . .
P2 P 0.90561(10) 0.93144(7) 0.53853(6) 0.0244(2) Uani 1 1 d . . . . .
P5 P 0.37167(10) 0.90153(7) 0.31780(6) 0.0249(2) Uani 1 1 d . . . . .
P3 P 0.28118(10) 0.98927(7) 0.28122(6) 0.0252(2) Uani 1 1 d . . . . .
P7 P 0.21566(10) 0.83741(7) 0.32273(6) 0.0259(2) Uani 1 1 d . . . . .
Al1 Al 0.49519(11) 0.33199(7) 0.19011(6) 0.0197(2) Uani 1 1 d . . . . .
F1 F 0.5095(7) 0.1153(7) 0.2239(4) 0.0424(18) Uani 0.808(8) 1 d D . P A 1
F4 F 0.2614(18) 0.2133(12) 0.2026(9) 0.044(5) Uani 0.677(10) 1 d D . P B 1
F6 F 0.5737(4) 0.5544(2) 0.22171(18) 0.0551(10) Uani 1 1 d . . . . .
F8 F 0.5818(3) 0.5646(2) 0.36930(18) 0.0483(8) Uani 1 1 d . . . . .
F10 F 0.6675(9) 0.1877(7) 0.2656(4) 0.046(2) Uani 0.808(8) 1 d D . P A 1
F12 F 0.7298(3) 0.4415(2) 0.36269(17) 0.0424(7) Uani 1 1 d . . . . .
F14 F 0.3308(3) 0.3863(2) 0.33943(18) 0.0448(8) Uani 1 1 d . . . . .
F16 F 0.4440(3) 0.28581(19) 0.32250(17) 0.0419(7) Uani 1 1 d . . . . .
F18 F 0.7418(6) 0.2802(4) 0.1988(3) 0.0383(12) Uani 0.808(8) 1 d D . P A 1
F20 F 0.5940(4) 0.3260(2) 0.00956(17) 0.0523(10) Uani 1 1 d . . . . .
O1 O 0.3499(3) 0.3400(2) 0.18218(18) 0.0298(7) Uani 1 1 d . . . . .
F22 F 0.4239(3) 0.49810(19) 0.15291(19) 0.0454(8) Uani 1 1 d . . . . .
O4 O 0.5218(3) 0.22630(19) 0.16505(18) 0.0286(7) Uani 1 1 d . . . . .
O6 O 0.5459(3) 0.3898(2) 0.27588(17) 0.0321(7) Uani 1 1 d . . . . .
F24 F 0.4422(3) 0.3789(2) 0.42467(17) 0.0505(9) Uani 1 1 d . . . . .
F26 F 0.4495(4) 0.5413(2) 0.42373(18) 0.0551(10) Uani 1 1 d . . . . .
F28 F 0.5445(4) 0.5710(2) 0.1251(2) 0.0552(10) Uani 1 1 d . . . . .
F30 F 0.2333(12) 0.3893(10) 0.0745(8) 0.045(3) Uani 0.677(10) 1 d D . P B 1
F32 F 0.6447(3) 0.4713(2) 0.45315(16) 0.0496(9) Uani 1 1 d . . . . .
F34 F 0.5279(5) 0.1254(3) 0.0316(2) 0.0491(13) Uani 0.808(8) 1 d D . P A 1
F36 F 0.1111(8) 0.1969(6) 0.1292(6) 0.044(3) Uani 0.677(10) 1 d D . P B 1
F38 F 0.6597(3) 0.3419(2) 0.38605(19) 0.0467(8) Uani 1 1 d . . . . .
F40 F 0.4638(4) 0.4138(2) 0.02198(17) 0.0517(9) Uani 1 1 d . . . . .
F42 F 0.4142(3) 0.5201(2) 0.31598(19) 0.0519(9) Uani 1 1 d . . . . .
O8 O 0.5617(3) 0.3704(2) 0.13860(17) 0.0285(7) Uani 1 1 d . . . . .
F44 F 0.3388(13) 0.2813(14) 0.0433(10) 0.050(3) Uani 0.677(10) 1 d D . P B 1
F46 F 0.1934(17) 0.4473(9) 0.2092(7) 0.051(3) Uani 0.677(10) 1 d D . P B 1
O2 O 0.3804(4) 0.6784(2) 0.2252(2) 0.0439(9) Uani 1 1 d . . . . .
F48 F 0.6364(4) 0.4520(2) 0.0173(2) 0.0632(12) Uani 1 1 d . . . . .
F50 F 0.8038(5) 0.1569(4) 0.1532(4) 0.0472(14) Uani 0.808(8) 1 d D . P A 1
O5 O 0.4752(3) 0.8998(3) 0.1603(2) 0.0419(9) Uani 1 1 d . . . . .
F52 F 0.7216(7) 0.2189(5) 0.0895(4) 0.0426(16) Uani 0.808(8) 1 d D . P A 1
F54 F 0.6480(8) 0.0456(4) 0.0579(4) 0.057(2) Uani 0.808(8) 1 d D U P A 1
O3 O 0.7385(4) 0.6728(2) 0.3245(2) 0.0490(11) Uani 1 1 d . . . . .
O7 O 0.6589(4) 0.8214(3) 0.5416(3) 0.0539(12) Uani 1 1 d . . . . .
F27 F 0.7843(4) 0.3916(3) 0.1008(3) 0.0824(16) Uani 1 1 d . . . . .
F7 F 0.7523(4) 0.4542(3) 0.2072(3) 0.0768(14) Uani 1 1 d . . . . .
C1 C 0.6301(4) 1.0653(3) 0.4859(2) 0.0254(9) Uani 1 1 d . . . . .
H1 H 0.645635 1.037319 0.516066 0.030 Uiso 1 1 calc R U . . .
C4 C 0.6321(4) 1.1531(3) 0.5118(2) 0.0284(10) Uani 1 1 d . . . . .
H4 H 0.648509 1.183494 0.559173 0.034 Uiso 1 1 calc R U . . .
F29 F 0.1564(9) 0.2658(5) 0.0289(4) 0.058(2) Uani 0.677(10) 1 d D . P B 1
C6 C 0.6095(4) 1.1952(3) 0.4671(3) 0.0286(10) Uani 1 1 d . . . . .
H6 H 0.611273 1.253714 0.484484 0.034 Uiso 1 1 calc R U . . .
F15 F 0.2735(9) 0.1643(5) 0.0912(5) 0.054(2) Uani 0.677(10) 1 d D . P B 1
F31 F 0.6643(6) 0.0603(4) 0.1918(4) 0.0587(16) Uani 0.808(8) 1 d D . P A 1
F2 F 0.7620(4) 0.5262(3) 0.1434(3) 0.0848(16) Uani 1 1 d . . . . .
F33 F 0.4736(9) 0.0508(6) 0.0844(5) 0.056(3) Uani 0.808(8) 1 d D . P A 1
C8 C 0.6673(4) 0.8595(3) 0.2828(2) 0.0265(9) Uani 1 1 d . . . . .
C10 C 0.7941(5) 0.7061(3) 0.3761(3) 0.0312(10) Uani 1 1 d . . . . .
F17 F 0.1358(8) 0.3517(5) 0.2400(5) 0.054(2) Uani 0.677(10) 1 d D . P B 1
C12 C 0.3971(4) 0.8742(3) 0.1732(3) 0.0286(10) Uani 1 1 d . . . . .
C14 C 0.8849(4) 0.6231(3) 0.4630(3) 0.0276(9) Uani 1 1 d . . . . .
H14 H 0.832780 0.583631 0.430182 0.033 Uiso 1 1 calc R U . . .
C16 C 0.7391(4) 0.8014(3) 0.5161(3) 0.0330(11) Uani 1 1 d . . . . .
C18 C 0.6051(4) 1.0195(3) 0.4153(2) 0.0234(9) Uani 1 1 d . . . . .
C20 C 0.5826(4) 1.0620(3) 0.3707(2) 0.0272(9) Uani 1 1 d . . . . .
H20 H 0.566131 1.031771 0.323352 0.033 Uiso 1 1 calc R U . . .
C22 C 0.9657(4) 0.7265(3) 0.5659(2) 0.0238(9) Uani 1 1 d . . . . .
C24 C 1.0757(5) 0.8523(3) 0.6583(3) 0.0374(12) Uani 1 1 d . . . . .
H24A H 1.139387 0.833154 0.632935 0.056 Uiso 1 1 calc R U . . .
H24B H 1.101716 0.876090 0.707013 0.056 Uiso 1 1 calc R U . . .
H24C H 1.039139 0.894278 0.644526 0.056 Uiso 1 1 calc R U . . .
C26 C 0.7398(4) 0.9173(3) 0.2728(3) 0.0299(10) Uani 1 1 d . . . . .
H26 H 0.762971 0.967795 0.309301 0.036 Uiso 1 1 calc R U . . .
C28 C 0.9974(4) 0.6431(3) 0.4523(2) 0.0235(9) Uani 1 1 d . . . . .
C30 C 0.6385(4) 0.7822(3) 0.2277(3) 0.0308(10) Uani 1 1 d . . . . .
H30 H 0.593216 0.741787 0.234098 0.037 Uiso 1 1 calc R U . . .
C32 C 0.9914(5) 0.7783(3) 0.6432(2) 0.0303(10) Uani 1 1 d . . . . .
C34 C 1.0450(4) 0.7069(3) 0.5164(2) 0.0223(8) Uani 1 1 d . . . . .
H34 H 1.117741 0.732190 0.524638 0.027 Uiso 1 1 calc R U . . .
C36 C 0.5280(4) 0.4207(3) 0.3426(2) 0.0262(9) Uani 1 1 d . . . . .
C38 C 0.5846(4) 1.1502(3) 0.3969(3) 0.0277(9) Uani 1 1 d . . . . .
H38 H 0.569031 1.178468 0.366997 0.033 Uiso 1 1 calc R U . . .
C40 C 0.1379(4) 0.8456(3) 0.1003(2) 0.0237(9) Uani 1 1 d . . . . .
C42 C 0.7450(5) 0.8248(4) 0.1544(3) 0.0402(13) Uani 1 1 d . . . . .
H42 H 0.768872 0.813695 0.111243 0.048 Uiso 1 1 calc R U . . .
C44 C 1.0617(4) 0.5916(3) 0.3926(3) 0.0303(10) Uani 1 1 d . . . . .
C46 C 0.5998(4) 0.1677(3) 0.1509(2) 0.0285(10) Uani 1 1 d D U . . .
C48 C 0.2490(4) 0.3076(3) 0.1443(3) 0.0292(10) Uani 1 1 d D . . . .
C50 C -0.0228(5) 0.6913(3) 0.1996(3) 0.0365(12) Uani 1 1 d . . . . .
H50A H -0.066607 0.737824 0.198697 0.055 Uiso 1 1 calc R U . . .
H50B H 0.033731 0.709966 0.239415 0.055 Uiso 1 1 calc R U . . .
H50C H -0.072119 0.647906 0.201829 0.055 Uiso 1 1 calc R U . . .
C52 C 0.3339(4) 0.7307(3) 0.2143(3) 0.0302(10) Uani 1 1 d . . . . .
C54 C 0.1171(5) 0.9247(3) 0.0845(2) 0.0301(10) Uani 1 1 d . . . . .
C56 C 0.1048(4) 0.7249(3) 0.1235(2) 0.0235(9) Uani 1 1 d . . . . .
C58 C 0.7780(5) 0.9003(3) 0.2086(3) 0.0366(12) Uani 1 1 d . . . . .
H58 H 0.825409 0.939615 0.202213 0.044 Uiso 1 1 calc R U . . .
C60 C 0.0355(4) 0.6566(3) 0.1342(3) 0.0286(10) Uani 1 1 d . . . . .
C62 C 0.8658(4) 0.6732(3) 0.5317(3) 0.0269(9) Uani 1 1 d . . . . .
H62 H 0.799452 0.671612 0.551286 0.032 Uiso 1 1 calc R U . . .
C64 C 0.6763(5) 0.7655(4) 0.1646(3) 0.0384(12) Uani 1 1 d . . . . .
H64 H 0.655707 0.714215 0.128494 0.046 Uiso 1 1 calc R U . . .
C2 C 0.0660(4) 0.8062(3) 0.1312(2) 0.0236(9) Uani 1 1 d . . . . .
H2 H 0.003443 0.829961 0.153067 0.028 Uiso 1 1 calc R U . . .
C33 C 0.5330(5) 0.5158(3) 0.1555(3) 0.0384(12) Uani 1 1 d . . . . .
C17 C 0.2232(4) 0.7873(3) 0.0725(2) 0.0267(9) Uani 1 1 d . . . . .
H17 H 0.281423 0.795658 0.049023 0.032 Uiso 1 1 calc R U . . .
C35 C 0.8823(5) 0.8110(4) 0.6746(3) 0.0404(12) Uani 1 1 d . . . . .
H35A H 0.849405 0.848493 0.654141 0.061 Uiso 1 1 calc R U . . .
H35B H 0.899843 0.840590 0.723672 0.061 Uiso 1 1 calc R U . . .
H35C H 0.829283 0.764372 0.665578 0.061 Uiso 1 1 calc R U . . .
C9 C 0.4925(5) 0.5135(3) 0.3640(3) 0.0389(12) Uani 1 1 d . . . . .
C37 C 1.0424(5) 0.7175(3) 0.6753(3) 0.0378(12) Uani 1 1 d . . . . .
H37A H 0.987501 0.672348 0.667405 0.057 Uiso 1 1 calc R U . . .
H37B H 1.062520 0.747103 0.724208 0.057 Uiso 1 1 calc R U . . .
H37C H 1.109197 0.694945 0.654368 0.057 Uiso 1 1 calc R U . . .
C19 C 0.5727(6) 0.4058(4) 0.0413(3) 0.0405(13) Uani 1 1 d . . . . .
C39 C 0.6420(5) 0.4192(3) 0.3872(3) 0.0349(11) Uani 1 1 d . . . . .
C5 C 0.5981(5) 0.4341(3) 0.1211(3) 0.0326(11) Uani 1 1 d . . . . .
C41 C -0.0565(6) 0.6227(4) 0.0703(3) 0.0428(13) Uani 1 1 d . . . . .
H41A H -0.020243 0.601584 0.028844 0.064 Uiso 1 1 calc R U . . .
H41B H -0.103852 0.667477 0.069121 0.064 Uiso 1 1 calc R U . . .
H41C H -0.102299 0.578135 0.073498 0.064 Uiso 1 1 calc R U . . .
C21 C 0.0432(6) 0.9838(3) 0.1343(3) 0.0431(13) Uani 1 1 d . . . . .
H21A H -0.031329 0.957388 0.127485 0.065 Uiso 1 1 calc R U . . .
H21B H 0.037391 1.035035 0.125813 0.065 Uiso 1 1 calc R U . . .
H21C H 0.076834 0.996408 0.181076 0.065 Uiso 1 1 calc R U . . .
C43 C 0.4356(5) 0.3675(3) 0.3587(3) 0.0333(11) Uani 1 1 d . . . . .
C11 C 0.2020(5) 0.7139(3) 0.0877(2) 0.0314(11) Uani 1 1 d . . . . .
H11 H 0.245130 0.666580 0.075852 0.038 Uiso 1 1 calc R U . . .
C45 C 1.1550(5) 0.6452(4) 0.3821(4) 0.0483(15) Uani 1 1 d . . . . .
H45A H 1.122424 0.692175 0.373850 0.072 Uiso 1 1 calc R U . . .
H45B H 1.191939 0.611901 0.343086 0.072 Uiso 1 1 calc R U . . .
H45C H 1.209637 0.665435 0.422865 0.072 Uiso 1 1 calc R U . . .
F35 F 0.0564(6) 0.3577(5) 0.1451(5) 0.0600(19) Uani 0.677(10) 1 d D . P B 1
C23 C 1.1145(6) 0.5216(4) 0.4137(3) 0.0496(16) Uani 1 1 d . . . . .
H23A H 1.164557 0.546526 0.456154 0.074 Uiso 1 1 calc R U . . .
H23B H 1.156747 0.486801 0.377934 0.074 Uiso 1 1 calc R U . . .
H23C H 1.055103 0.487801 0.420187 0.074 Uiso 1 1 calc R U . . .
C47 C 0.0558(6) 0.8918(4) 0.0104(3) 0.0498(15) Uani 1 1 d . . . . .
H47A H 0.099616 0.849746 -0.019480 0.075 Uiso 1 1 calc R U . . .
H47B H 0.047339 0.937571 -0.005345 0.075 Uiso 1 1 calc R U . . .
H47C H -0.017925 0.867527 0.009654 0.075 Uiso 1 1 calc R U . . .
C3 C 0.9819(5) 0.5523(4) 0.3255(3) 0.0441(14) Uani 1 1 d . . . . .
H3A H 0.922852 0.518275 0.332000 0.066 Uiso 1 1 calc R U . . .
H3B H 1.023936 0.517827 0.289481 0.066 Uiso 1 1 calc R U . . .
H3C H 0.948573 0.596070 0.312696 0.066 Uiso 1 1 calc R U . . .
C49 C 0.2279(5) 0.9714(3) 0.0865(3) 0.0432(13) Uani 1 1 d . . . . .
H49A H 0.265180 0.994443 0.133196 0.065 Uiso 1 1 calc R U . . .
H49B H 0.212031 1.016259 0.070413 0.065 Uiso 1 1 calc R U . . .
H49C H 0.276512 0.933136 0.057250 0.065 Uiso 1 1 calc R U . . .
C25 C 0.6120(6) 0.1318(4) 0.2088(4) 0.0379(17) Uani 0.808(8) 1 d D . P A 1
C51 C 0.7267(6) 0.4510(5) 0.1433(5) 0.0596(18) Uani 1 1 d . . . . .
C13 C 0.1087(6) 0.5844(3) 0.1364(4) 0.0488(15) Uani 1 1 d . . . . .
H13A H 0.060835 0.538789 0.136243 0.073 Uiso 1 1 calc R U . . .
H13B H 0.161974 0.603772 0.177836 0.073 Uiso 1 1 calc R U . . .
H13C H 0.149420 0.565190 0.096682 0.073 Uiso 1 1 calc R U . . .
C53 C 0.5619(7) 0.0966(5) 0.0791(3) 0.0437(18) Uani 0.808(8) 1 d D . P A 1
C27 C 0.7203(6) 0.2055(4) 0.1475(3) 0.0320(14) Uani 0.808(8) 1 d D . P A 1
C55 C 0.2428(8) 0.3125(5) 0.0730(4) 0.038(2) Uani 0.677(10) 1 d D . P B 1
C7 C 0.1548(7) 0.3675(5) 0.1851(4) 0.040(2) Uani 0.677(10) 1 d D . P B 1
C57 C 0.2220(7) 0.2191(5) 0.1416(4) 0.0317(19) Uani 0.677(10) 1 d D . P B 1
F9 F 0.1409(15) 0.3092(12) 0.2280(9) 0.055(4) Uani 0.323(10) 1 d D . P B 2
F37 F 0.354(3) 0.269(3) 0.046(2) 0.050(3) Uani 0.323(10) 1 d D . P B 2
F19 F 0.099(2) 0.2059(19) 0.1288(16) 0.079(13) Uani 0.323(10) 1 d D . P B 2
F39 F 0.2933(14) 0.1646(10) 0.0673(10) 0.041(4) Uani 0.323(10) 1 d D . P B 2
F5 F 0.223(3) 0.404(2) 0.0858(16) 0.053(9) Uani 0.323(10) 1 d D . P B 2
F41 F 0.1772(13) 0.2269(12) 0.0190(8) 0.052(4) Uani 0.323(10) 1 d D . P B 2
F21 F 0.253(3) 0.201(2) 0.1912(18) 0.027(5) Uani 0.323(10) 1 d D . P B 2
F43 F 0.183(3) 0.4418(17) 0.1886(11) 0.044(6) Uani 0.323(10) 1 d D . P B 2
F11 F 0.0720(10) 0.3517(11) 0.1096(11) 0.063(4) Uani 0.323(10) 1 d D . P B 2
C29 C 0.2680(15) 0.2412(9) 0.0668(7) 0.044(5) Uani 0.323(10) 1 d D . P B 2
C59 C 0.1806(13) 0.3758(9) 0.1294(7) 0.036(4) Uani 0.323(10) 1 d D . P B 2
C15 C 0.1856(13) 0.2524(11) 0.1730(8) 0.040(5) Uani 0.323(10) 1 d D . P B 2
F45 F 0.467(3) 0.046(2) 0.1050(17) 0.055(12) Uani 0.192(8) 1 d D . P A 2
F23 F 0.490(4) 0.109(3) 0.2124(19) 0.0424(18) Uani 0.192(8) 1 d D . P A 2
F47 F 0.702(3) 0.189(3) 0.2644(15) 0.058(13) Uani 0.192(8) 1 d D . P A 2
F3 F 0.698(3) 0.195(2) 0.0705(16) 0.061(12) Uani 0.192(8) 1 d D . P A 2
F49 F 0.7934(19) 0.1451(17) 0.1766(12) 0.047(7) Uani 0.192(8) 1 d D . P A 2
F25 F 0.740(3) 0.2729(16) 0.2159(14) 0.0383(12) Uani 0.192(8) 1 d D . P A 2
F51 F 0.641(4) 0.0641(16) 0.0444(16) 0.069(9) Uani 0.192(8) 1 d D U P A 2
F13 F 0.6191(17) 0.0293(11) 0.1583(11) 0.039(5) Uani 0.192(8) 1 d D . P A 2
F53 F 0.521(2) 0.1575(15) 0.0406(12) 0.0491(13) Uani 0.192(8) 1 d D . P A 2
C61 C 0.5461(19) 0.0875(12) 0.1586(13) 0.048(8) Uani 0.192(8) 1 d D . P A 2
C31 C 0.618(2) 0.1452(13) 0.0749(9) 0.041(5) Uani 0.192(8) 1 d D U P A 2
C63 C 0.7107(17) 0.1942(16) 0.2036(11) 0.055(10) Uani 0.192(8) 1 d D . P A 2

loop_
_atom_site_aniso_label
_atom_site_aniso_U_11
_atom_site_aniso_U_22
_atom_site_aniso_U_33
_atom_site_aniso_U_23
_atom_site_aniso_U_13
_atom_site_aniso_U_12
Ta1 0.01377(10) 0.01822(10) 0.02310(10) 0.00900(8) 0.00277(7) 0.00064(7)
Ta2 0.01794(11) 0.01878(10) 0.02039(10) 0.00839(7) 0.00619(7) 0.00428(7)
Sb1 0.02027(15) 0.02579(14) 0.02592(14) 0.01309(11) 0.00601(11) 0.00272(10)
P1 0.0191(5) 0.0246(5) 0.0239(5) 0.0111(4) 0.0038(4) 0.0057(4)
P4 0.0212(5) 0.0287(5) 0.0217(5) 0.0062(4) 0.0064(4) 0.0061(4)
P6 0.0235(6) 0.0287(5) 0.0273(5) 0.0125(4) 0.0106(4) 0.0044(4)
P8 0.0167(5) 0.0228(5) 0.0344(6) 0.0127(4) 0.0027(4) -0.0013(4)
P2 0.0294(6) 0.0205(5) 0.0227(5) 0.0066(4) 0.0059(4) 0.0054(4)
P5 0.0173(5) 0.0303(6) 0.0283(5) 0.0132(4) -0.0002(4) 0.0002(4)
P3 0.0239(6) 0.0216(5) 0.0282(5) 0.0074(4) 0.0029(4) 0.0023(4)
P7 0.0239(6) 0.0340(6) 0.0225(5) 0.0140(4) 0.0020(4) 0.0004(4)
Al1 0.0240(6) 0.0186(6) 0.0166(5) 0.0064(4) 0.0038(5) -0.0013(5)
F1 0.047(4) 0.049(3) 0.043(3) 0.030(3) 0.011(3) 0.004(3)
F4 0.057(6) 0.039(7) 0.035(7) 0.018(6) -0.008(4) -0.017(4)
F6 0.078(3) 0.0416(18) 0.0372(17) 0.0056(14) 0.0045(17) -0.0105(17)
F8 0.063(2) 0.0323(16) 0.0444(18) 0.0092(14) 0.0049(16) -0.0081(15)
F10 0.040(6) 0.076(4) 0.029(3) 0.027(3) -0.001(2) 0.006(4)
F12 0.0305(16) 0.0489(18) 0.0400(16) 0.0091(14) 0.0005(13) -0.0095(13)
F14 0.0275(16) 0.061(2) 0.0482(18) 0.0216(16) 0.0113(14) 0.0037(14)
F16 0.0427(19) 0.0366(16) 0.0447(17) 0.0139(14) 0.0043(14) -0.0061(13)
F18 0.0345(18) 0.043(2) 0.037(3) 0.0159(19) 0.001(2) -0.0042(15)
F20 0.084(3) 0.0449(18) 0.0365(16) 0.0175(14) 0.0319(18) 0.0271(18)
O1 0.0257(18) 0.0300(16) 0.0338(17) 0.0132(14) 0.0003(14) -0.0006(13)
F22 0.046(2) 0.0302(15) 0.056(2) 0.0084(14) 0.0215(16) 0.0036(13)
O4 0.0294(18) 0.0226(15) 0.0352(17) 0.0116(13) 0.0067(14) 0.0039(13)
O6 0.037(2) 0.0361(18) 0.0182(15) 0.0034(13) 0.0072(14) -0.0050(14)
F24 0.060(2) 0.067(2) 0.0290(15) 0.0213(15) 0.0129(15) -0.0072(18)
F26 0.076(3) 0.0459(19) 0.0380(17) 0.0046(15) 0.0260(18) 0.0185(18)
F28 0.090(3) 0.0282(16) 0.057(2) 0.0213(15) 0.029(2) 0.0055(16)
F30 0.057(6) 0.037(7) 0.045(5) 0.026(5) -0.016(4) -0.011(5)
F32 0.050(2) 0.060(2) 0.0249(14) 0.0025(14) -0.0059(14) -0.0072(16)
F34 0.074(3) 0.039(3) 0.0229(19) 0.002(2) -0.0063(18) -0.002(3)
F36 0.047(7) 0.041(4) 0.042(5) 0.019(3) -0.010(4) -0.020(3)
F38 0.0411(19) 0.0483(18) 0.0538(19) 0.0252(16) -0.0037(15) 0.0028(15)
F40 0.072(3) 0.0501(19) 0.0358(16) 0.0191(15) 0.0040(17) 0.0176(18)
F42 0.058(2) 0.053(2) 0.0499(19) 0.0241(16) 0.0093(17) 0.0188(17)
O8 0.0360(19) 0.0305(16) 0.0250(15) 0.0158(13) 0.0095(14) -0.0031(13)
F44 0.060(5) 0.064(7) 0.028(2) 0.021(3) 0.003(3) -0.015(4)
F46 0.061(7) 0.043(4) 0.050(7) 0.018(4) 0.004(6) 0.021(4)
O2 0.039(2) 0.0319(19) 0.064(3) 0.0228(18) 0.0040(19) 0.0110(16)
F48 0.098(3) 0.059(2) 0.061(2) 0.0431(19) 0.050(2) 0.021(2)
F50 0.038(3) 0.055(3) 0.057(4) 0.028(3) 0.013(3) 0.020(2)
O5 0.030(2) 0.051(2) 0.057(2) 0.0309(19) 0.0163(18) 0.0060(17)
F52 0.054(3) 0.043(4) 0.038(4) 0.018(3) 0.023(3) 0.007(3)
F54 0.074(4) 0.043(3) 0.041(4) -0.002(3) 0.019(3) 0.022(3)
O3 0.057(3) 0.036(2) 0.044(2) 0.0116(17) -0.020(2) -0.0098(18)
O7 0.026(2) 0.086(3) 0.067(3) 0.043(3) 0.025(2) 0.018(2)
F27 0.035(2) 0.099(3) 0.145(5) 0.076(4) 0.038(3) 0.017(2)
F7 0.052(3) 0.090(3) 0.091(3) 0.047(3) -0.027(2) -0.027(2)
C1 0.019(2) 0.038(2) 0.026(2) 0.0190(19) 0.0011(17) 0.0017(18)
C4 0.024(2) 0.032(2) 0.025(2) 0.0063(18) 0.0033(18) 0.0020(18)
F29 0.072(5) 0.061(5) 0.044(4) 0.032(4) -0.028(3) -0.025(4)
C6 0.024(2) 0.025(2) 0.037(2) 0.0117(19) 0.0065(19) 0.0042(17)
F15 0.081(6) 0.026(3) 0.054(5) 0.011(3) 0.016(4) -0.010(3)
F31 0.076(4) 0.053(3) 0.067(4) 0.041(3) 0.023(3) 0.031(3)
F2 0.061(3) 0.074(3) 0.135(5) 0.058(3) 0.014(3) -0.027(2)
F33 0.064(4) 0.036(3) 0.053(4) -0.001(3) 0.008(3) -0.017(3)
C8 0.025(2) 0.029(2) 0.030(2) 0.0148(18) 0.0067(18) 0.0113(18)
C10 0.038(3) 0.030(2) 0.029(2) 0.0148(19) 0.004(2) 0.002(2)
F17 0.043(4) 0.072(5) 0.050(4) 0.024(4) 0.017(3) 0.006(4)
C12 0.021(2) 0.035(2) 0.034(2) 0.016(2) 0.0089(19) 0.0059(19)
C14 0.028(2) 0.021(2) 0.035(2) 0.0143(18) -0.0009(19) 0.0000(17)
C16 0.016(2) 0.049(3) 0.042(3) 0.027(2) 0.002(2) 0.003(2)
C18 0.017(2) 0.027(2) 0.028(2) 0.0125(18) 0.0062(17) 0.0038(16)
C20 0.026(2) 0.035(2) 0.022(2) 0.0120(18) 0.0064(18) 0.0032(18)
C22 0.025(2) 0.022(2) 0.029(2) 0.0142(17) 0.0024(18) 0.0029(17)
C24 0.039(3) 0.035(3) 0.031(2) 0.009(2) -0.009(2) -0.004(2)
C26 0.032(3) 0.027(2) 0.032(2) 0.0114(19) 0.008(2) 0.0053(19)
C28 0.022(2) 0.0178(19) 0.032(2) 0.0105(17) 0.0012(18) 0.0044(16)
C30 0.022(2) 0.033(2) 0.036(2) 0.011(2) 0.0035(19) 0.0021(18)
C32 0.038(3) 0.026(2) 0.027(2) 0.0097(18) 0.002(2) 0.0035(19)
C34 0.018(2) 0.0197(19) 0.032(2) 0.0130(17) -0.0001(17) 0.0034(15)
C36 0.026(2) 0.032(2) 0.0163(19) 0.0026(17) 0.0048(17) -0.0015(18)
C38 0.023(2) 0.032(2) 0.035(2) 0.020(2) 0.0068(19) 0.0066(18)
C40 0.031(2) 0.023(2) 0.0166(18) 0.0072(16) 0.0041(17) 0.0013(17)
C42 0.039(3) 0.055(3) 0.031(2) 0.017(2) 0.018(2) 0.019(3)
C44 0.033(3) 0.022(2) 0.032(2) 0.0059(18) 0.004(2) 0.0050(18)
C46 0.036(3) 0.024(2) 0.023(2) 0.0063(17) 0.0031(19) 0.0047(19)
C48 0.024(2) 0.034(2) 0.035(2) 0.020(2) -0.0009(19) -0.0031(19)
C50 0.037(3) 0.045(3) 0.031(2) 0.018(2) 0.007(2) -0.014(2)
C52 0.023(2) 0.026(2) 0.039(3) 0.010(2) 0.007(2) 0.0046(18)
C54 0.035(3) 0.031(2) 0.027(2) 0.0150(19) 0.002(2) 0.004(2)
C56 0.025(2) 0.021(2) 0.0222(19) 0.0068(16) 0.0020(17) -0.0010(17)
C58 0.032(3) 0.043(3) 0.047(3) 0.026(2) 0.022(2) 0.014(2)
C60 0.033(3) 0.024(2) 0.031(2) 0.0140(18) 0.003(2) -0.0032(18)
C62 0.032(3) 0.020(2) 0.033(2) 0.0147(18) 0.005(2) -0.0019(17)
C64 0.031(3) 0.045(3) 0.034(3) 0.008(2) 0.010(2) 0.009(2)
C2 0.026(2) 0.021(2) 0.0216(19) 0.0060(16) 0.0022(17) 0.0016(17)
C33 0.055(4) 0.026(2) 0.034(3) 0.009(2) 0.013(2) -0.004(2)
C17 0.029(2) 0.036(2) 0.0180(19) 0.0126(17) 0.0047(17) 0.0029(19)
C35 0.042(3) 0.043(3) 0.032(3) 0.009(2) 0.005(2) 0.012(2)
C9 0.048(3) 0.035(3) 0.029(2) 0.005(2) 0.009(2) 0.003(2)
C37 0.048(3) 0.035(3) 0.032(2) 0.015(2) 0.000(2) 0.009(2)
C19 0.058(4) 0.040(3) 0.035(3) 0.022(2) 0.026(3) 0.014(3)
C39 0.038(3) 0.034(3) 0.029(2) 0.008(2) 0.003(2) 0.000(2)
C5 0.040(3) 0.032(2) 0.031(2) 0.015(2) 0.014(2) -0.002(2)
C41 0.049(3) 0.037(3) 0.037(3) 0.011(2) -0.007(2) -0.020(2)
C21 0.057(4) 0.033(3) 0.048(3) 0.023(2) 0.015(3) 0.017(2)
C43 0.033(3) 0.037(3) 0.030(2) 0.012(2) 0.007(2) 0.000(2)
C11 0.045(3) 0.026(2) 0.023(2) 0.0074(18) 0.011(2) 0.012(2)
C45 0.039(3) 0.040(3) 0.060(4) 0.006(3) 0.025(3) 0.006(2)
F35 0.034(3) 0.088(5) 0.065(5) 0.038(4) -0.001(3) 0.011(3)
C23 0.067(4) 0.032(3) 0.044(3) 0.007(2) 0.009(3) 0.026(3)
C47 0.069(5) 0.045(3) 0.038(3) 0.022(3) -0.006(3) 0.006(3)
C3 0.038(3) 0.052(3) 0.030(3) 0.002(2) 0.003(2) 0.008(3)
C49 0.050(4) 0.036(3) 0.059(3) 0.032(3) 0.015(3) 0.002(2)
C25 0.049(4) 0.037(3) 0.037(4) 0.021(3) 0.014(3) 0.011(3)
C51 0.041(4) 0.067(4) 0.086(5) 0.047(4) 0.010(4) -0.012(3)
C13 0.052(4) 0.030(3) 0.074(4) 0.029(3) 0.011(3) -0.001(2)
C53 0.056(5) 0.040(4) 0.028(3) 0.004(3) 0.011(3) 0.002(3)
C27 0.034(3) 0.034(3) 0.029(3) 0.012(2) 0.009(3) 0.007(3)
C55 0.049(5) 0.037(5) 0.027(4) 0.015(3) -0.005(3) -0.007(3)
C7 0.031(4) 0.048(5) 0.044(5) 0.020(4) 0.005(3) 0.007(3)
C57 0.030(4) 0.033(4) 0.033(4) 0.016(4) -0.003(4) -0.008(3)
F9 0.034(7) 0.092(13) 0.049(9) 0.036(10) 0.013(6) -0.011(10)
F37 0.060(5) 0.064(7) 0.028(2) 0.021(3) 0.003(3) -0.015(4)
F19 0.030(11) 0.14(3) 0.09(2) 0.074(18) -0.017(11) -0.039(13)
F39 0.031(7) 0.031(6) 0.065(11) 0.024(7) -0.001(7) -0.005(4)
F5 0.094(16) 0.022(9) 0.046(11) 0.016(8) 0.011(9) 0.017(8)
F41 0.043(8) 0.076(12) 0.046(8) 0.041(9) -0.013(6) -0.019(8)
F21 0.042(11) 0.020(8) 0.022(8) 0.012(8) -0.001(7) -0.001(8)
F43 0.037(8) 0.049(9) 0.046(13) 0.021(9) -0.005(10) 0.020(6)
F11 0.027(7) 0.097(11) 0.080(12) 0.056(10) -0.013(7) 0.006(6)
C29 0.046(11) 0.048(11) 0.038(9) 0.019(8) -0.003(8) -0.016(8)
C59 0.045(10) 0.040(9) 0.026(7) 0.018(7) 0.002(7) 0.016(7)
C15 0.029(9) 0.055(11) 0.033(9) 0.011(9) 0.015(8) -0.010(8)
F45 0.06(2) 0.026(11) 0.07(2) 0.012(14) -0.027(18) 0.004(11)
F23 0.047(4) 0.049(3) 0.043(3) 0.030(3) 0.011(3) 0.004(3)
F47 0.019(17) 0.072(17) 0.061(19) 0.004(13) -0.011(11) -0.013(13)
F3 0.13(3) 0.038(18) 0.027(15) 0.011(13) 0.043(18) 0.015(15)
F49 0.048(14) 0.058(13) 0.037(13) 0.026(10) -0.009(10) 0.015(10)
F25 0.0345(18) 0.043(2) 0.037(3) 0.0159(19) 0.001(2) -0.0042(15)
F51 0.115(16) 0.061(15) 0.035(11) 0.010(10) 0.049(11) 0.029(13)
F13 0.047(12) 0.031(9) 0.042(11) 0.018(8) 0.000(9) 0.009(8)
F53 0.074(3) 0.039(3) 0.0229(19) 0.002(2) -0.0063(18) -0.002(3)
C61 0.06(2) 0.049(18) 0.044(17) 0.023(14) 0.004(15) 0.005(15)
C31 0.047(9) 0.032(8) 0.036(9) 0.006(8) 0.003(8) 0.002(8)
C63 0.05(2) 0.09(3) 0.037(16) 0.040(18) 0.011(15) 0.024(19)

loop_
_atom_type_symbol
_atom_type_description
_atom_type_scat_dispersion_real
_atom_type_scat_dispersion_imag
_atom_type_scat_source
C C 0.0181 0.0091 'International Tables Vol C Tables 4.2.6.8 and 6.1.1.4'
H H 0.0000 0.0000 'International Tables Vol C Tables 4.2.6.8 and 6.1.1.4'
O O 0.0492 0.0322 'International Tables Vol C Tables 4.2.6.8 and 6.1.1.4'
F F 0.0727 0.0534 'International Tables Vol C Tables 4.2.6.8 and 6.1.1.4'
Al Al 0.2130 0.2455 'International Tables Vol C Tables 4.2.6.8 and 6.1.1.4'
P P 0.2955 0.4335 'International Tables Vol C Tables 4.2.6.8 and 6.1.1.4'
Sb Sb -0.0562 5.8946 'International Tables Vol C Tables 4.2.6.8 and 6.1.1.4'
Ta Ta -5.7959 5.2718 'International Tables Vol C Tables 4.2.6.8 and 6.1.1.4'

loop_
_exptl_crystal_face_index_h
_exptl_crystal_face_index_k
_exptl_crystal_face_index_l
_exptl_crystal_face_perp_dist
-1 0 -12 0.0096
1 -11 8 0.0464
-1 10 -10 0.0486
0 10 2 0.0377
-1 -10 -1 0.0566
-4 7 4 0.0818
-7 -4 4 0.1678
4 -7 -4 0.1021
6 5 1 0.1050
1 -1 12 0.0125

loop_
_geom_angle_atom_site_label_1
_geom_angle_atom_site_label_2
_geom_angle_atom_site_label_3
_geom_angle
_geom_angle_site_symmetry_1
_geom_angle_site_symmetry_3
_geom_angle_publ_flag
P1 Ta1 P6 48.01(3) . . ?
P8 Ta1 P1 67.99(4) . . ?
P8 Ta1 P6 48.77(4) . . ?
P8 Ta1 P2 49.07(4) . . ?
P2 Ta1 P1 48.36(3) . . ?
P2 Ta1 P6 74.04(3) . . ?
C10 Ta1 P1 76.22(13) . . ?
C10 Ta1 P6 73.49(14) . . ?
C10 Ta1 P8 122.19(14) . . ?
C10 Ta1 P2 124.11(13) . . ?
C10 Ta1 C14 78.11(18) . . ?
C10 Ta1 C16 89.3(2) . . ?
C10 Ta1 C22 135.21(17) . . ?
C10 Ta1 C28 89.28(17) . . ?
C10 Ta1 C34 123.94(17) . . ?
C10 Ta1 C62 103.37(18) . . ?
C14 Ta1 P1 153.56(12) . . ?
C14 Ta1 P6 128.55(12) . . ?
C14 Ta1 P8 133.23(12) . . ?
C14 Ta1 P2 154.63(12) . . ?
C14 Ta1 C22 57.51(16) . . ?
C14 Ta1 C28 34.70(16) . . ?
C14 Ta1 C62 34.26(16) . . ?
C16 Ta1 P1 75.67(14) . . ?
C16 Ta1 P6 123.29(14) . . ?
C16 Ta1 P8 121.69(15) . . ?
C16 Ta1 P2 72.66(15) . . ?
C16 Ta1 C14 97.87(19) . . ?
C16 Ta1 C22 90.96(18) . . ?
C16 Ta1 C28 131.29(18) . . ?
C16 Ta1 C34 125.40(18) . . ?
C16 Ta1 C62 75.45(19) . . ?
C22 Ta1 P1 146.42(11) . . ?
C22 Ta1 P6 138.54(12) . . ?
C22 Ta1 P8 95.10(11) . . ?
C22 Ta1 P2 98.42(11) . . ?
C28 Ta1 P1 149.81(12) . . ?
C28 Ta1 P6 102.72(12) . . ?
C28 Ta1 P8 99.58(11) . . ?
C28 Ta1 P2 141.86(11) . . ?
C28 Ta1 C22 58.31(15) . . ?
C28 Ta1 C62 57.68(16) . . ?
C34 Ta1 P1 146.86(11) . . ?
C34 Ta1 P6 108.24(11) . . ?
C34 Ta1 P8 78.88(11) . . ?
C34 Ta1 P2 108.88(11) . . ?
C34 Ta1 C14 56.88(16) . . ?
C34 Ta1 C22 34.54(16) . . ?
C34 Ta1 C28 34.73(15) . . ?
C34 Ta1 C62 56.80(16) . . ?
C62 Ta1 P1 151.12(12) . . ?
C62 Ta1 P6 160.39(12) . . ?
C62 Ta1 P8 129.54(12) . . ?
C62 Ta1 P2 121.03(11) . . ?
C62 Ta1 C22 34.54(16) . . ?
P4 Ta2 P5 69.40(4) . . ?
P4 Ta2 P3 48.73(4) . . ?
P4 Ta2 P7 48.55(4) . . ?
P5 Ta2 P3 48.59(4) . . ?
P5 Ta2 P7 48.75(4) . . ?
P7 Ta2 P3 73.07(4) . . ?
C12 Ta2 P4 122.12(13) . . ?
C12 Ta2 P5 76.08(14) . . ?
C12 Ta2 P3 73.54(13) . . ?
C12 Ta2 P7 124.63(14) . . ?
C12 Ta2 C40 90.76(18) . . ?
C12 Ta2 C56 129.65(17) . . ?
C12 Ta2 C2 125.29(18) . . ?
C12 Ta2 C17 74.22(18) . . ?
C12 Ta2 C11 96.54(19) . . ?
C40 Ta2 P4 94.29(11) . . ?
C40 Ta2 P5 147.39(11) . . ?
C40 Ta2 P3 99.26(10) . . ?
C40 Ta2 P7 137.29(11) . . ?
C40 Ta2 C17 34.60(15) . . ?
C40 Ta2 C11 57.46(15) . . ?
C52 Ta2 P4 121.29(14) . . ?
C52 Ta2 P5 75.54(14) . . ?
C52 Ta2 P3 123.97(14) . . ?
C52 Ta2 P7 72.87(14) . . ?
C52 Ta2 C12 91.46(19) . . ?
C52 Ta2 C40 135.39(17) . . ?
C52 Ta2 C56 87.55(18) . . ?
C52 Ta2 C2 122.00(17) . . ?
C52 Ta2 C17 104.51(18) . . ?
C52 Ta2 C11 78.03(18) . . ?
C56 Ta2 P4 100.43(11) . . ?
C56 Ta2 P5 150.13(11) . . ?
C56 Ta2 P3 143.03(11) . . ?
C56 Ta2 P7 103.01(11) . . ?
C56 Ta2 C40 58.03(15) . . ?
C56 Ta2 C17 57.56(16) . . ?
C56 Ta2 C11 34.29(17) . . ?
C2 Ta2 P4 78.60(11) . . ?
C2 Ta2 P5 147.93(11) . . ?
C2 Ta2 P3 109.86(10) . . ?
C2 Ta2 P7 107.13(11) . . ?
C2 Ta2 C40 34.69(16) . . ?
C2 Ta2 C56 34.72(15) . . ?
C2 Ta2 C17 57.22(16) . . ?
C2 Ta2 C11 56.96(16) . . ?
C17 Ta2 P4 128.86(12) . . ?
C17 Ta2 P5 150.30(12) . . ?
C17 Ta2 P3 121.25(12) . . ?
C17 Ta2 P7 160.56(12) . . ?
C11 Ta2 P4 133.49(13) . . ?
C11 Ta2 P5 152.29(13) . . ?
C11 Ta2 P3 155.19(12) . . ?
C11 Ta2 P7 129.06(13) . . ?
C11 Ta2 C17 34.48(16) . . ?
P1 Sb1 P5 171.27(3) . . ?
C8 Sb1 P1 84.68(13) . . ?
C8 Sb1 P5 92.77(13) . . ?
C8 Sb1 C18 98.71(17) . . ?
C18 Sb1 P1 89.04(12) . . ?
C18 Sb1 P5 83.08(12) . . ?
Ta1 P1 Sb1 118.22(4) . . ?
P6 P1 Ta1 66.41(4) . . ?
P6 P1 Sb1 129.69(6) . . ?
P6 P1 P2 95.17(6) . . ?
P2 P1 Ta1 65.67(4) . . ?
P2 P1 Sb1 133.91(6) . . ?
P3 P4 Ta2 66.81(4) . . ?
P7 P4 Ta2 66.82(4) . . ?
P7 P4 P3 93.63(6) . . ?
P1 P6 Ta1 65.58(4) . . ?
P1 P6 P8 85.18(6) . . ?
P8 P6 Ta1 64.03(4) . . ?
P6 P8 Ta1 67.20(4) . . ?
P6 P8 P2 94.51(6) . . ?
P2 P8 Ta1 66.48(4) . . ?
P1 P2 Ta1 65.97(4) . . ?
P1 P2 P8 84.99(6) . . ?
P8 P2 Ta1 64.44(4) . . ?
Ta2 P5 Sb1 135.81(4) . . ?
P3 P5 Ta2 66.42(4) . . ?
P3 P5 Sb1 138.87(6) . . ?
P3 P5 P7 93.13(6) . . ?
P7 P5 Ta2 66.25(4) . . ?
P7 P5 Sb1 126.19(6) . . ?
P4 P3 Ta2 64.46(4) . . ?
P4 P3 P5 86.57(6) . . ?
P5 P3 Ta2 64.99(4) . . ?
P4 P7 Ta2 64.63(4) . . ?
P4 P7 P5 86.66(6) . . ?
P5 P7 Ta2 64.99(4) . . ?
O1 Al1 O4 107.76(18) . . ?
O1 Al1 O6 106.81(18) . . ?
O4 Al1 O6 112.81(19) . . ?
O8 Al1 O1 113.40(19) . . ?
O8 Al1 O4 107.38(17) . . ?
O8 Al1 O6 108.78(18) . . ?
C48 O1 Al1 146.7(3) . . ?
C46 O4 Al1 147.0(3) . . ?
C36 O6 Al1 149.0(3) . . ?
C5 O8 Al1 152.4(3) . . ?
C4 C1 H1 119.9 . . ?
C18 C1 H1 119.9 . . ?
C18 C1 C4 120.2(4) . . ?
C1 C4 H4 119.9 . . ?
C6 C4 C1 120.2(4) . . ?
C6 C4 H4 119.9 . . ?
C4 C6 H6 120.0 . . ?
C38 C6 C4 120.0(4) . . ?
C38 C6 H6 120.0 . . ?
C26 C8 Sb1 122.8(3) . . ?
C26 C8 C30 118.3(4) . . ?
C30 C8 Sb1 118.9(4) . . ?
O3 C10 Ta1 177.9(5) . . ?
O5 C12 Ta2 178.5(4) . . ?
Ta1 C14 H14 120.1 . . ?
C28 C14 Ta1 72.9(2) . . ?
C28 C14 H14 125.4 . . ?
C62 C14 Ta1 73.3(2) . . ?
C62 C14 H14 125.4 . . ?
C62 C14 C28 109.2(4) . . ?
O7 C16 Ta1 178.4(6) . . ?
C1 C18 Sb1 119.1(3) . . ?
C20 C18 Sb1 121.5(3) . . ?
C20 C18 C1 119.4(4) . . ?
C18 C20 H20 119.9 . . ?
C18 C20 C38 120.3(4) . . ?
C38 C20 H20 119.9 . . ?
C32 C22 Ta1 130.6(3) . . ?
C34 C22 Ta1 71.5(2) . . ?
C34 C22 C32 126.4(4) . . ?
C34 C22 C62 106.0(4) . . ?
C62 C22 Ta1 72.7(3) . . ?
C62 C22 C32 126.4(4) . . ?
H24A C24 H24B 109.5 . . ?
H24A C24 H24C 109.5 . . ?
H24B C24 H24C 109.5 . . ?
C32 C24 H24A 109.5 . . ?
C32 C24 H24B 109.5 . . ?
C32 C24 H24C 109.5 . . ?
C8 C26 H26 119.7 . . ?
C58 C26 C8 120.7(5) . . ?
C58 C26 H26 119.7 . . ?
C14 C28 Ta1 72.4(2) . . ?
C14 C28 C44 126.2(4) . . ?
C34 C28 Ta1 71.7(2) . . ?
C34 C28 C14 105.4(4) . . ?
C34 C28 C44 126.7(4) . . ?
C44 C28 Ta1 132.1(3) . . ?
C8 C30 H30 119.6 . . ?
C64 C30 C8 120.9(5) . . ?
C64 C30 H30 119.6 . . ?
C22 C32 C35 110.9(4) . . ?
C22 C32 C37 105.5(4) . . ?
C24 C32 C22 112.1(4) . . ?
C24 C32 C35 109.3(4) . . ?
C24 C32 C37 109.9(5) . . ?
C35 C32 C37 109.1(4) . . ?
Ta1 C34 H34 119.5 . . ?
C22 C34 Ta1 73.9(2) . . ?
C22 C34 C28 110.8(4) . . ?
C22 C34 H34 124.6 . . ?
C28 C34 Ta1 73.6(2) . . ?
C28 C34 H34 124.6 . . ?
O6 C36 C9 110.1(4) . . ?
O6 C36 C39 107.9(4) . . ?
O6 C36 C43 112.8(4) . . ?
C9 C36 C39 108.7(4) . . ?
C9 C36 C43 109.4(4) . . ?
C39 C36 C43 107.8(4) . . ?
C6 C38 C20 120.0(4) . . ?
C6 C38 H38 120.0 . . ?
C20 C38 H38 120.0 . . ?
C54 C40 Ta2 130.0(3) . . ?
C2 C40 Ta2 71.6(3) . . ?
C2 C40 C54 127.8(4) . . ?
C2 C40 C17 106.9(4) . . ?
C17 C40 Ta2 73.5(3) . . ?
C17 C40 C54 124.0(4) . . ?
C58 C42 H42 120.0 . . ?
C58 C42 C64 119.9(5) . . ?
C64 C42 H42 120.0 . . ?
C28 C44 C23 105.5(4) . . ?
C45 C44 C28 111.2(4) . . ?
C45 C44 C23 109.8(5) . . ?
C45 C44 C3 109.3(5) . . ?
C3 C44 C28 111.3(4) . . ?
C3 C44 C23 109.6(4) . . ?
O4 C46 C25 108.7(4) . . ?
O4 C46 C53 109.6(5) . . ?
O4 C46 C27 111.9(4) . . ?
O4 C46 C61 107.1(9) . . ?
O4 C46 C31 106.6(9) . . ?
O4 C46 C63 113.3(9) . . ?
C25 C46 C53 110.8(5) . . ?
C25 C46 C27 108.4(5) . . ?
C53 C46 C27 107.5(5) . . ?
C31 C46 C61 108.6(13) . . ?
C31 C46 C63 115.3(13) . . ?
C63 C46 C61 105.8(13) . . ?
O1 C48 C55 111.2(5) . . ?
O1 C48 C7 105.6(5) . . ?
O1 C48 C57 111.6(5) . . ?
O1 C48 C29 110.5(7) . . ?
O1 C48 C59 111.1(7) . . ?
O1 C48 C15 112.6(7) . . ?
C55 C48 C7 107.6(5) . . ?
C55 C48 C57 113.3(5) . . ?
C57 C48 C7 107.2(5) . . ?
C59 C48 C29 103.2(8) . . ?
C15 C48 C29 102.5(9) . . ?
C15 C48 C59 116.1(10) . . ?
H50A C50 H50B 109.5 . . ?
H50A C50 H50C 109.5 . . ?
H50B C50 H50C 109.5 . . ?
C60 C50 H50A 109.5 . . ?
C60 C50 H50B 109.5 . . ?
C60 C50 H50C 109.5 . . ?
O2 C52 Ta2 178.2(5) . . ?
C40 C54 C47 104.5(4) . . ?
C21 C54 C40 111.4(4) . . ?
C21 C54 C47 110.5(5) . . ?
C21 C54 C49 109.5(5) . . ?
C49 C54 C40 111.8(4) . . ?
C49 C54 C47 108.9(5) . . ?
C60 C56 Ta2 132.6(3) . . ?
C2 C56 Ta2 71.7(3) . . ?
C2 C56 C60 124.6(4) . . ?
C11 C56 Ta2 73.1(3) . . ?
C11 C56 C60 126.8(4) . . ?
C11 C56 C2 106.7(4) . . ?
C26 C58 H58 120.1 . . ?
C42 C58 C26 119.8(5) . . ?
C42 C58 H58 120.1 . . ?
C50 C60 C56 112.0(4) . . ?
C50 C60 C41 109.1(5) . . ?
C50 C60 C13 109.7(5) . . ?
C56 C60 C41 105.4(4) . . ?
C56 C60 C13 111.6(4) . . ?
C13 C60 C41 109.0(5) . . ?
Ta1 C62 H62 120.9 . . ?
C14 C62 Ta1 72.4(3) . . ?
C14 C62 C22 108.6(4) . . ?
C14 C62 H62 125.7 . . ?
C22 C62 Ta1 72.7(2) . . ?
C22 C62 H62 125.7 . . ?
C30 C64 C42 120.4(5) . . ?
C30 C64 H64 119.8 . . ?
C42 C64 H64 119.8 . . ?
Ta2 C2 H2 119.3 . . ?
C40 C2 Ta2 73.8(3) . . ?
C40 C2 H2 125.2 . . ?
C56 C2 Ta2 73.6(3) . . ?
C56 C2 C40 109.7(4) . . ?
C56 C2 H2 125.2 . . ?
F6 C33 F28 107.0(4) . . ?
F6 C33 C5 110.5(5) . . ?
F22 C33 F6 107.3(5) . . ?
F22 C33 F28 108.6(5) . . ?
F22 C33 C5 111.4(4) . . ?
F28 C33 C5 111.8(4) . . ?
Ta2 C17 H17 121.6 . . ?
C40 C17 Ta2 71.9(2) . . ?
C40 C17 H17 126.3 . . ?
C11 C17 Ta2 72.0(3) . . ?
C11 C17 C40 107.4(4) . . ?
C11 C17 H17 126.3 . . ?
C32 C35 H35A 109.5 . . ?
C32 C35 H35B 109.5 . . ?
C32 C35 H35C 109.5 . . ?
H35A C35 H35B 109.5 . . ?
H35A C35 H35C 109.5 . . ?
H35B C35 H35C 109.5 . . ?
F8 C9 C36 110.5(5) . . ?
F26 C9 F8 108.2(4) . . ?
F26 C9 F42 107.6(5) . . ?
F26 C9 C36 112.9(5) . . ?
F42 C9 F8 107.5(5) . . ?
F42 C9 C36 110.0(4) . . ?
C32 C37 H37A 109.5 . . ?
C32 C37 H37B 109.5 . . ?
C32 C37 H37C 109.5 . . ?
H37A C37 H37B 109.5 . . ?
H37A C37 H37C 109.5 . . ?
H37B C37 H37C 109.5 . . ?
F20 C19 F40 107.0(5) . . ?
F20 C19 F48 107.8(4) . . ?
F20 C19 C5 111.5(5) . . ?
F40 C19 F48 107.6(5) . . ?
F40 C19 C5 111.4(4) . . ?
F48 C19 C5 111.3(5) . . ?
F12 C39 F32 107.3(4) . . ?
F12 C39 F38 106.5(4) . . ?
F12 C39 C36 111.0(4) . . ?
F32 C39 C36 112.5(4) . . ?
F38 C39 F32 108.0(5) . . ?
F38 C39 C36 111.2(4) . . ?
O8 C5 C33 111.2(4) . . ?
O8 C5 C19 107.7(4) . . ?
O8 C5 C51 108.9(5) . . ?
C19 C5 C33 108.4(4) . . ?
C51 C5 C33 110.7(5) . . ?
C51 C5 C19 109.8(5) . . ?
C60 C41 H41A 109.5 . . ?
C60 C41 H41B 109.5 . . ?
C60 C41 H41C 109.5 . . ?
H41A C41 H41B 109.5 . . ?
H41A C41 H41C 109.5 . . ?
H41B C41 H41C 109.5 . . ?
C54 C21 H21A 109.5 . . ?
C54 C21 H21B 109.5 . . ?
C54 C21 H21C 109.5 . . ?
H21A C21 H21B 109.5 . . ?
H21A C21 H21C 109.5 . . ?
H21B C21 H21C 109.5 . . ?
F14 C43 C36 110.7(4) . . ?
F16 C43 F14 106.4(4) . . ?
F16 C43 C36 110.4(4) . . ?
F24 C43 F14 107.6(4) . . ?
F24 C43 F16 108.2(4) . . ?
F24 C43 C36 113.3(4) . . ?
Ta2 C11 H11 120.2 . . ?
C56 C11 Ta2 72.6(2) . . ?
C56 C11 C17 109.3(4) . . ?
C56 C11 H11 125.4 . . ?
C17 C11 Ta2 73.5(3) . . ?
C17 C11 H11 125.4 . . ?
C44 C45 H45A 109.5 . . ?
C44 C45 H45B 109.5 . . ?
C44 C45 H45C 109.5 . . ?
H45A C45 H45B 109.5 . . ?
H45A C45 H45C 109.5 . . ?
H45B C45 H45C 109.5 . . ?
C44 C23 H23A 109.5 . . ?
C44 C23 H23B 109.5 . . ?
C44 C23 H23C 109.5 . . ?
H23A C23 H23B 109.5 . . ?
H23A C23 H23C 109.5 . . ?
H23B C23 H23C 109.5 . . ?
C54 C47 H47A 109.5 . . ?
C54 C47 H47B 109.5 . . ?
C54 C47 H47C 109.5 . . ?
H47A C47 H47B 109.5 . . ?
H47A C47 H47C 109.5 . . ?
H47B C47 H47C 109.5 . . ?
C44 C3 H3A 109.5 . . ?
C44 C3 H3B 109.5 . . ?
C44 C3 H3C 109.5 . . ?
H3A C3 H3B 109.5 . . ?
H3A C3 H3C 109.5 . . ?
H3B C3 H3C 109.5 . . ?
C54 C49 H49A 109.5 . . ?
C54 C49 H49B 109.5 . . ?
C54 C49 H49C 109.5 . . ?
H49A C49 H49B 109.5 . . ?
H49A C49 H49C 109.5 . . ?
H49B C49 H49C 109.5 . . ?
F1 C25 C46 110.7(6) . . ?
F10 C25 F1 107.5(7) . . ?
F10 C25 F31 109.3(8) . . ?
F10 C25 C46 109.7(6) . . ?
F31 C25 F1 106.0(7) . . ?
F31 C25 C46 113.3(5) . . ?
F27 C51 F2 108.1(6) . . ?
F27 C51 C5 111.0(6) . . ?
F7 C51 F27 109.5(7) . . ?
F7 C51 F2 106.6(7) . . ?
F7 C51 C5 110.4(6) . . ?
F2 C51 C5 111.1(6) . . ?
C60 C13 H13A 109.5 . . ?
C60 C13 H13B 109.5 . . ?
C60 C13 H13C 109.5 . . ?
H13A C13 H13B 109.5 . . ?
H13A C13 H13C 109.5 . . ?
H13B C13 H13C 109.5 . . ?
F34 C53 F54 108.5(6) . . ?
F34 C53 F33 106.6(8) . . ?
F34 C53 C46 112.8(6) . . ?
F54 C53 C46 110.5(7) . . ?
F33 C53 F54 109.0(8) . . ?
F33 C53 C46 109.2(6) . . ?
F18 C27 C46 109.6(5) . . ?
F50 C27 F18 107.8(6) . . ?
F50 C27 C46 112.6(5) . . ?
F52 C27 F18 106.2(6) . . ?
F52 C27 F50 109.4(6) . . ?
F52 C27 C46 111.0(6) . . ?
F30 C55 F44 108.2(13) . . ?
F30 C55 F29 106.7(9) . . ?
F30 C55 C48 113.3(9) . . ?
F44 C55 C48 109.7(9) . . ?
F29 C55 F44 105.3(11) . . ?
F29 C55 C48 113.2(7) . . ?
F46 C7 C48 109.8(10) . . ?
F46 C7 F35 110.1(10) . . ?
F17 C7 F46 105.6(10) . . ?
F17 C7 C48 111.1(7) . . ?
F17 C7 F35 108.2(8) . . ?
F35 C7 C48 111.9(7) . . ?
F4 C57 C48 110.0(10) . . ?
F36 C57 F4 107.3(11) . . ?
F36 C57 F15 108.0(8) . . ?
F36 C57 C48 113.9(8) . . ?
F15 C57 F4 109.1(11) . . ?
F15 C57 C48 108.4(7) . . ?
F37 C29 C48 109(2) . . ?
F37 C29 F39 107(3) . . ?
F37 C29 F41 109(2) . . ?
F39 C29 C48 111.4(13) . . ?
F41 C29 C48 114.6(14) . . ?
F41 C29 F39 105.3(15) . . ?
F5 C59 C48 114.2(18) . . ?
F43 C59 C48 107.6(15) . . ?
F43 C59 F5 106(2) . . ?
F11 C59 C48 111.7(12) . . ?
F11 C59 F5 111(2) . . ?
F11 C59 F43 106(2) . . ?
F9 C15 C48 103.7(13) . . ?
F19 C15 C48 113.0(17) . . ?
F19 C15 F9 107.4(19) . . ?
F19 C15 F21 108(2) . . ?
F21 C15 C48 112.5(19) . . ?
F21 C15 F9 112(2) . . ?
F45 C61 C46 112(2) . . ?
F23 C61 C46 111(2) . . ?
F23 C61 F45 104(3) . . ?
F23 C61 F13 112(3) . . ?
F13 C61 C46 114.5(16) . . ?
F13 C61 F45 103(2) . . ?
F3 C31 C46 109.9(19) . . ?
F3 C31 F51 111(2) . . ?
F3 C31 F53 108(2) . . ?
F51 C31 C46 111.7(19) . . ?
F53 C31 C46 108.8(17) . . ?
F53 C31 F51 108(2) . . ?
F47 C63 C46 115(2) . . ?
F47 C63 F49 107(2) . . ?
F49 C63 C46 109.3(17) . . ?
F25 C63 C46 108.8(19) . . ?
F25 C63 F47 107(2) . . ?
F25 C63 F49 110(2) . . ?

loop_
_geom_bond_atom_site_label_1
_geom_bond_atom_site_label_2
_geom_bond_distance
_geom_bond_site_symmetry_2
_geom_bond_publ_flag
Ta1 P1 2.6386(11) . ?
Ta1 P6 2.6556(12) . ?
Ta1 P8 2.5900(11) . ?
Ta1 P2 2.6324(11) . ?
Ta1 C10 2.075(5) . ?
Ta1 C14 2.402(4) . ?
Ta1 C16 2.091(5) . ?
Ta1 C22 2.415(4) . ?
Ta1 C28 2.408(4) . ?
Ta1 C34 2.384(4) . ?
Ta1 C62 2.414(4) . ?
Ta2 P4 2.6009(11) . ?
Ta2 P5 2.6200(12) . ?
Ta2 P3 2.6496(11) . ?
Ta2 P7 2.6462(11) . ?
Ta2 C12 2.108(5) . ?
Ta2 C40 2.407(4) . ?
Ta2 C52 2.090(5) . ?
Ta2 C56 2.402(4) . ?
Ta2 C2 2.378(5) . ?
Ta2 C17 2.428(4) . ?
Ta2 C11 2.408(5) . ?
Sb1 P1 2.7598(12) . ?
Sb1 P5 2.8912(12) . ?
Sb1 C8 2.136(5) . ?
Sb1 C18 2.149(4) . ?
P1 P6 2.1537(15) . ?
P1 P2 2.1590(16) . ?
P4 P3 2.1666(17) . ?
P4 P7 2.1575(16) . ?
P6 P8 2.1666(17) . ?
P8 P2 2.1690(16) . ?
P5 P3 2.1684(16) . ?
P5 P7 2.1736(17) . ?
Al1 O1 1.721(4) . ?
Al1 O4 1.729(3) . ?
Al1 O6 1.732(3) . ?
Al1 O8 1.711(3) . ?
F1 C25 1.341(11) . ?
F4 C57 1.351(14) . ?
F6 C33 1.327(7) . ?
F8 C9 1.336(7) . ?
F10 C25 1.317(12) . ?
F12 C39 1.323(7) . ?
F14 C43 1.341(7) . ?
F16 C43 1.330(6) . ?
F18 C27 1.330(8) . ?
F20 C19 1.318(7) . ?
O1 C48 1.348(6) . ?
F22 C33 1.315(7) . ?
O4 C46 1.343(6) . ?
O6 C36 1.341(5) . ?
F24 C43 1.316(6) . ?
F26 C9 1.324(6) . ?
F28 C33 1.336(6) . ?
F30 C55 1.311(17) . ?
F32 C39 1.334(6) . ?
F34 C53 1.297(10) . ?
F36 C57 1.334(10) . ?
F38 C39 1.334(7) . ?
F40 C19 1.332(8) . ?
F42 C9 1.330(7) . ?
O8 C5 1.357(6) . ?
F44 C55 1.372(17) . ?
F46 C7 1.326(19) . ?
O2 C52 1.137(6) . ?
F48 C19 1.349(7) . ?
F50 C27 1.322(8) . ?
O5 C12 1.121(6) . ?
F52 C27 1.322(10) . ?
F54 C53 1.350(10) . ?
O3 C10 1.144(7) . ?
O7 C16 1.133(7) . ?
F27 C51 1.328(10) . ?
F7 C51 1.319(10) . ?
C1 H1 0.9300 . ?
C1 C4 1.395(7) . ?
C1 C18 1.389(6) . ?
C4 H4 0.9300 . ?
C4 C6 1.386(7) . ?
F29 C55 1.329(10) . ?
C6 H6 0.9300 . ?
C6 C38 1.378(7) . ?
F15 C57 1.335(11) . ?
F31 C25 1.322(8) . ?
F2 C51 1.352(8) . ?
F33 C53 1.341(12) . ?
C8 C26 1.395(7) . ?
C8 C30 1.401(7) . ?
F17 C7 1.318(12) . ?
C14 H14 0.9300 . ?
C14 C28 1.434(7) . ?
C14 C62 1.419(7) . ?
C18 C20 1.389(7) . ?
C20 H20 0.9300 . ?
C20 C38 1.402(7) . ?
C22 C32 1.524(6) . ?
C22 C34 1.425(6) . ?
C22 C62 1.434(7) . ?
C24 H24A 0.9600 . ?
C24 H24B 0.9600 . ?
C24 H24C 0.9600 . ?
C24 C32 1.521(7) . ?
C26 H26 0.9300 . ?
C26 C58 1.394(7) . ?
C28 C34 1.430(6) . ?
C28 C44 1.523(6) . ?
C30 H30 0.9300 . ?
C30 C64 1.372(8) . ?
C32 C35 1.529(8) . ?
C32 C37 1.532(7) . ?
C34 H34 0.9300 . ?
C36 C9 1.557(7) . ?
C36 C39 1.560(7) . ?
C36 C43 1.561(7) . ?
C38 H38 0.9300 . ?
C40 C54 1.527(6) . ?
C40 C2 1.427(6) . ?
C40 C17 1.438(7) . ?
C42 H42 0.9300 . ?
C42 C58 1.384(9) . ?
C42 C64 1.388(9) . ?
C44 C45 1.516(8) . ?
C44 C23 1.540(7) . ?
C44 C3 1.521(7) . ?
C46 C25 1.547(8) . ?
C46 C53 1.557(8) . ?
C46 C27 1.582(8) . ?
C46 C61 1.578(18) . ?
C46 C31 1.533(17) . ?
C46 C63 1.565(18) . ?
C48 C55 1.522(9) . ?
C48 C7 1.612(9) . ?
C48 C57 1.526(8) . ?
C48 C29 1.641(15) . ?
C48 C59 1.533(13) . ?
C48 C15 1.527(14) . ?
C50 H50A 0.9600 . ?
C50 H50B 0.9600 . ?
C50 H50C 0.9600 . ?
C50 C60 1.521(7) . ?
C54 C21 1.519(7) . ?
C54 C47 1.533(7) . ?
C54 C49 1.520(8) . ?
C56 C60 1.522(6) . ?
C56 C2 1.427(6) . ?
C56 C11 1.418(7) . ?
C58 H58 0.9300 . ?
C60 C41 1.550(7) . ?
C60 C13 1.529(7) . ?
C62 H62 0.9300 . ?
C64 H64 0.9300 . ?
C2 H2 0.9300 . ?
C33 C5 1.567(7) . ?
C17 H17 0.9300 . ?
C17 C11 1.433(7) . ?
C35 H35A 0.9600 . ?
C35 H35B 0.9600 . ?
C35 H35C 0.9600 . ?
C37 H37A 0.9600 . ?
C37 H37B 0.9600 . ?
C37 H37C 0.9600 . ?
C19 C5 1.552(7) . ?
C5 C51 1.535(9) . ?
C41 H41A 0.9600 . ?
C41 H41B 0.9600 . ?
C41 H41C 0.9600 . ?
C21 H21A 0.9600 . ?
C21 H21B 0.9600 . ?
C21 H21C 0.9600 . ?
C11 H11 0.9300 . ?
C45 H45A 0.9600 . ?
C45 H45B 0.9600 . ?
C45 H45C 0.9600 . ?
F35 C7 1.328(10) . ?
C23 H23A 0.9600 . ?
C23 H23B 0.9600 . ?
C23 H23C 0.9600 . ?
C47 H47A 0.9600 . ?
C47 H47B 0.9600 . ?
C47 H47C 0.9600 . ?
C3 H3A 0.9600 . ?
C3 H3B 0.9600 . ?
C3 H3C 0.9600 . ?
C49 H49A 0.9600 . ?
C49 H49B 0.9600 . ?
C49 H49C 0.9600 . ?
C13 H13A 0.9600 . ?
C13 H13B 0.9600 . ?
C13 H13C 0.9600 . ?
F9 C15 1.36(2) . ?
F37 C29 1.30(2) . ?
F19 C15 1.329(17) . ?
F39 C29 1.353(19) . ?
F5 C59 1.33(2) . ?
F41 C29 1.340(16) . ?
F21 C15 1.33(2) . ?
F43 C59 1.33(2) . ?
F11 C59 1.320(16) . ?
F45 C61 1.35(2) . ?
F23 C61 1.31(2) . ?
F47 C63 1.328(19) . ?
F3 C31 1.30(2) . ?
F49 C63 1.328(18) . ?
F25 C63 1.31(2) . ?
F51 C31 1.342(19) . ?
F13 C61 1.324(18) . ?
F53 C31 1.34(2) . ?

loop_
_geom_torsion_atom_site_label_1
_geom_torsion_atom_site_label_2
_geom_torsion_atom_site_label_3
_geom_torsion_atom_site_label_4
_geom_torsion
_geom_torsion_site_symmetry_1
_geom_torsion_site_symmetry_2
_geom_torsion_site_symmetry_3
_geom_torsion_site_symmetry_4
_geom_torsion_publ_flag
Ta1 C14 C28 C34 64.6(3) . . . . ?
Ta1 C14 C28 C44 -129.7(5) . . . . ?
Ta1 C14 C62 C22 -64.2(3) . . . . ?
Ta1 C22 C32 C24 -58.3(6) . . . . ?
Ta1 C22 C32 C35 64.1(6) . . . . ?
Ta1 C22 C32 C37 -177.9(4) . . . . ?
Ta1 C22 C34 C28 -64.9(3) . . . . ?
Ta1 C22 C62 C14 64.0(3) . . . . ?
Ta1 C28 C34 C22 65.1(3) . . . . ?
Ta1 C28 C44 C45 59.5(6) . . . . ?
Ta1 C28 C44 C23 178.5(4) . . . . ?
Ta1 C28 C44 C3 -62.6(6) . . . . ?
Ta2 C40 C54 C21 -69.1(6) . . . . ?
Ta2 C40 C54 C47 171.5(4) . . . . ?
Ta2 C40 C54 C49 53.8(6) . . . . ?
Ta2 C40 C2 C56 -65.3(3) . . . . ?
Ta2 C40 C17 C11 63.7(3) . . . . ?
Ta2 C56 C60 C50 51.7(6) . . . . ?
Ta2 C56 C60 C41 170.1(4) . . . . ?
Ta2 C56 C60 C13 -71.7(6) . . . . ?
Ta2 C56 C2 C40 65.5(3) . . . . ?
Ta2 C56 C11 C17 -64.9(3) . . . . ?
Ta2 C17 C11 C56 64.3(3) . . . . ?
Sb1 C8 C26 C58 -176.2(4) . . . . ?
Sb1 C8 C30 C64 176.4(4) . . . . ?
Sb1 C18 C20 C38 177.9(3) . . . . ?
Al1 O1 C48 C55 -63.3(8) . . . . ?
Al1 O1 C48 C7 -179.6(5) . . . . ?
Al1 O1 C48 C57 64.2(8) . . . . ?
Al1 O1 C48 C29 -14.7(10) . . . . ?
Al1 O1 C48 C59 -128.5(8) . . . . ?
Al1 O1 C48 C15 99.3(10) . . . . ?
Al1 O4 C46 C25 110.0(6) . . . . ?
Al1 O4 C46 C53 -128.8(6) . . . . ?
Al1 O4 C46 C27 -9.6(8) . . . . ?
Al1 O4 C46 C61 158.7(10) . . . . ?
Al1 O4 C46 C31 -85.2(11) . . . . ?
Al1 O4 C46 C63 42.6(12) . . . . ?
Al1 O6 C36 C9 -96.6(7) . . . . ?
Al1 O6 C36 C39 144.8(6) . . . . ?
Al1 O6 C36 C43 25.8(9) . . . . ?
Al1 O8 C5 C33 -19.0(10) . . . . ?
Al1 O8 C5 C19 -137.6(7) . . . . ?
Al1 O8 C5 C51 103.2(8) . . . . ?
F6 C33 C5 O8 77.7(6) . . . . ?
F6 C33 C5 C19 -164.1(5) . . . . ?
F6 C33 C5 C51 -43.6(6) . . . . ?
F20 C19 C5 O8 -40.1(7) . . . . ?
F20 C19 C5 C33 -160.5(5) . . . . ?
F20 C19 C5 C51 78.4(6) . . . . ?
O1 Al1 O4 C46 172.4(6) . . . . ?
O1 Al1 O6 C36 28.0(7) . . . . ?
O1 Al1 O8 C5 70.4(8) . . . . ?
O1 C48 C55 F30 -71.9(10) . . . . ?
O1 C48 C55 F44 49.2(11) . . . . ?
O1 C48 C55 F29 166.4(7) . . . . ?
O1 C48 C7 F46 40.2(9) . . . . ?
O1 C48 C7 F17 -76.2(8) . . . . ?
O1 C48 C7 F35 162.7(7) . . . . ?
O1 C48 C57 F4 35.3(12) . . . . ?
O1 C48 C57 F36 155.7(7) . . . . ?
O1 C48 C57 F15 -84.0(8) . . . . ?
O1 C48 C29 F37 -37(2) . . . . ?
O1 C48 C29 F39 81.3(13) . . . . ?
O1 C48 C29 F41 -159.4(12) . . . . ?
O1 C48 C59 F5 70(2) . . . . ?
O1 C48 C59 F43 -47(2) . . . . ?
O1 C48 C59 F11 -162.8(13) . . . . ?
O1 C48 C15 F9 77.8(13) . . . . ?
O1 C48 C15 F19 -166.2(19) . . . . ?
O1 C48 C15 F21 -44(2) . . . . ?
F22 C33 C5 O8 -41.5(6) . . . . ?
F22 C33 C5 C19 76.7(6) . . . . ?
F22 C33 C5 C51 -162.7(5) . . . . ?
O4 Al1 O1 C48 -39.8(6) . . . . ?
O4 Al1 O6 C36 -90.3(7) . . . . ?
O4 Al1 O8 C5 -170.6(8) . . . . ?
O4 C46 C25 F1 45.1(7) . . . . ?
O4 C46 C25 F10 -73.5(8) . . . . ?
O4 C46 C25 F31 164.1(6) . . . . ?
O4 C46 C53 F34 46.7(8) . . . . ?
O4 C46 C53 F54 168.4(6) . . . . ?
O4 C46 C53 F33 -71.7(9) . . . . ?
O4 C46 C27 F18 42.1(6) . . . . ?
O4 C46 C27 F50 162.1(5) . . . . ?
O4 C46 C27 F52 -74.9(6) . . . . ?
O4 C46 C61 F45 74(2) . . . . ?
O4 C46 C61 F23 -41(3) . . . . ?
O4 C46 C61 F13 -168.7(17) . . . . ?
O4 C46 C31 F3 89(2) . . . . ?
O4 C46 C31 F51 -147(2) . . . . ?
O4 C46 C31 F53 -28.3(19) . . . . ?
O4 C46 C63 F47 77(3) . . . . ?
O4 C46 C63 F49 -163.3(16) . . . . ?
O4 C46 C63 F25 -44(2) . . . . ?
O6 Al1 O1 C48 -161.3(6) . . . . ?
O6 Al1 O4 C46 -69.9(6) . . . . ?
O6 Al1 O8 C5 -48.3(8) . . . . ?
O6 C36 C9 F8 -72.9(5) . . . . ?
O6 C36 C9 F26 165.9(5) . . . . ?
O6 C36 C9 F42 45.7(6) . . . . ?
O6 C36 C39 F12 39.9(5) . . . . ?
O6 C36 C39 F32 160.2(4) . . . . ?
O6 C36 C39 F38 -78.5(5) . . . . ?
O6 C36 C43 F14 -79.6(5) . . . . ?
O6 C36 C43 F16 37.8(6) . . . . ?
O6 C36 C43 F24 159.3(5) . . . . ?
F28 C33 C5 O8 -163.3(5) . . . . ?
F28 C33 C5 C19 -45.0(6) . . . . ?
F28 C33 C5 C51 75.5(6) . . . . ?
F40 C19 C5 O8 79.4(5) . . . . ?
F40 C19 C5 C33 -41.0(6) . . . . ?
F40 C19 C5 C51 -162.1(5) . . . . ?
O8 Al1 O1 C48 78.9(6) . . . . ?
O8 Al1 O4 C46 49.9(6) . . . . ?
O8 Al1 O6 C36 150.7(7) . . . . ?
O8 C5 C51 F27 75.2(7) . . . . ?
O8 C5 C51 F7 -46.4(7) . . . . ?
O8 C5 C51 F2 -164.4(6) . . . . ?
F48 C19 C5 O8 -160.5(4) . . . . ?
F48 C19 C5 C33 79.1(6) . . . . ?
F48 C19 C5 C51 -42.0(6) . . . . ?
C1 C4 C6 C38 0.3(7) . . . . ?
C1 C18 C20 C38 -0.3(7) . . . . ?
C4 C1 C18 Sb1 -178.0(3) . . . . ?
C4 C1 C18 C20 0.3(7) . . . . ?
C4 C6 C38 C20 -0.4(7) . . . . ?
C8 C26 C58 C42 -0.9(8) . . . . ?
C8 C30 C64 C42 0.7(8) . . . . ?
C14 C28 C34 Ta1 -65.1(3) . . . . ?
C14 C28 C34 C22 0.1(5) . . . . ?
C14 C28 C44 C45 158.5(5) . . . . ?
C14 C28 C44 C23 -82.5(6) . . . . ?
C14 C28 C44 C3 36.3(7) . . . . ?
C18 C1 C4 C6 -0.3(7) . . . . ?
C18 C20 C38 C6 0.3(7) . . . . ?
C26 C8 C30 C64 -3.1(7) . . . . ?
C28 C14 C62 Ta1 64.6(3) . . . . ?
C28 C14 C62 C22 0.4(5) . . . . ?
C30 C8 C26 C58 3.2(7) . . . . ?
C32 C22 C34 Ta1 -127.3(4) . . . . ?
C32 C22 C34 C28 167.8(4) . . . . ?
C32 C22 C62 Ta1 128.1(4) . . . . ?
C32 C22 C62 C14 -167.9(4) . . . . ?
C34 C22 C32 C24 38.2(6) . . . . ?
C34 C22 C32 C35 160.6(4) . . . . ?
C34 C22 C32 C37 -81.4(6) . . . . ?
C34 C22 C62 Ta1 -64.3(3) . . . . ?
C34 C22 C62 C14 -0.3(5) . . . . ?
C34 C28 C44 C45 -38.8(7) . . . . ?
C34 C28 C44 C23 80.2(6) . . . . ?
C34 C28 C44 C3 -160.9(5) . . . . ?
C40 C17 C11 Ta2 -63.6(3) . . . . ?
C40 C17 C11 C56 0.7(5) . . . . ?
C44 C28 C34 Ta1 129.3(4) . . . . ?
C44 C28 C34 C22 -165.5(4) . . . . ?
C54 C40 C2 Ta2 -126.9(4) . . . . ?
C54 C40 C2 C56 167.8(4) . . . . ?
C54 C40 C17 Ta2 127.6(4) . . . . ?
C54 C40 C17 C11 -168.7(4) . . . . ?
C58 C42 C64 C30 1.6(9) . . . . ?
C60 C56 C2 Ta2 129.6(4) . . . . ?
C60 C56 C2 C40 -164.9(4) . . . . ?
C60 C56 C11 Ta2 -131.0(5) . . . . ?
C60 C56 C11 C17 164.2(4) . . . . ?
C62 C14 C28 Ta1 -64.9(3) . . . . ?
C62 C14 C28 C34 -0.3(5) . . . . ?
C62 C14 C28 C44 165.4(4) . . . . ?
C62 C22 C32 C24 -156.6(4) . . . . ?
C62 C22 C32 C35 -34.3(6) . . . . ?
C62 C22 C32 C37 83.7(6) . . . . ?
C62 C22 C34 Ta1 65.1(3) . . . . ?
C62 C22 C34 C28 0.2(5) . . . . ?
C64 C42 C58 C26 -1.4(8) . . . . ?
C2 C40 C54 C21 28.3(7) . . . . ?
C2 C40 C54 C47 -91.0(6) . . . . ?
C2 C40 C54 C49 151.3(5) . . . . ?
C2 C40 C17 Ta2 -64.2(3) . . . . ?
C2 C40 C17 C11 -0.5(5) . . . . ?
C2 C56 C60 C50 -45.0(6) . . . . ?
C2 C56 C60 C41 73.4(6) . . . . ?
C2 C56 C60 C13 -168.4(5) . . . . ?
C2 C56 C11 Ta2 64.3(3) . . . . ?
C2 C56 C11 C17 -0.6(5) . . . . ?
C33 C5 C51 F27 -162.2(5) . . . . ?
C33 C5 C51 F7 76.1(7) . . . . ?
C33 C5 C51 F2 -41.9(8) . . . . ?
C17 C40 C54 C21 -166.0(5) . . . . ?
C17 C40 C54 C47 74.7(6) . . . . ?
C17 C40 C54 C49 -43.0(6) . . . . ?
C17 C40 C2 Ta2 65.5(3) . . . . ?
C17 C40 C2 C56 0.2(5) . . . . ?
C9 C36 C39 F12 -79.5(5) . . . . ?
C9 C36 C39 F32 40.8(6) . . . . ?
C9 C36 C39 F38 162.1(4) . . . . ?
C9 C36 C43 F14 43.2(5) . . . . ?
C9 C36 C43 F16 160.7(4) . . . . ?
C9 C36 C43 F24 -77.8(6) . . . . ?
C19 C5 C51 F27 -42.6(7) . . . . ?
C19 C5 C51 F7 -164.2(5) . . . . ?
C19 C5 C51 F2 77.8(7) . . . . ?
C39 C36 C9 F8 45.2(6) . . . . ?
C39 C36 C9 F26 -76.1(6) . . . . ?
C39 C36 C9 F42 163.7(4) . . . . ?
C39 C36 C43 F14 161.3(4) . . . . ?
C39 C36 C43 F16 -81.2(5) . . . . ?
C39 C36 C43 F24 40.2(6) . . . . ?
C43 C36 C9 F8 162.7(4) . . . . ?
C43 C36 C9 F26 41.4(6) . . . . ?
C43 C36 C9 F42 -78.8(5) . . . . ?
C43 C36 C39 F12 162.0(4) . . . . ?
C43 C36 C39 F32 -77.7(5) . . . . ?
C43 C36 C39 F38 43.6(5) . . . . ?
C11 C56 C60 C50 152.8(5) . . . . ?
C11 C56 C60 C41 -88.7(6) . . . . ?
C11 C56 C60 C13 29.4(7) . . . . ?
C11 C56 C2 Ta2 -65.2(3) . . . . ?
C11 C56 C2 C40 0.2(5) . . . . ?
C25 C46 C53 F34 166.5(6) . . . . ?
C25 C46 C53 F54 -71.8(8) . . . . ?
C25 C46 C53 F33 48.2(9) . . . . ?
C25 C46 C27 F18 -77.7(6) . . . . ?
C25 C46 C27 F50 42.3(7) . . . . ?
C25 C46 C27 F52 165.3(6) . . . . ?
C53 C46 C25 F1 -75.3(8) . . . . ?
C53 C46 C25 F10 166.1(7) . . . . ?
C53 C46 C25 F31 43.7(9) . . . . ?
C53 C46 C27 F18 162.5(5) . . . . ?
C53 C46 C27 F50 -77.5(7) . . . . ?
C53 C46 C27 F52 45.5(7) . . . . ?
C27 C46 C25 F1 166.9(6) . . . . ?
C27 C46 C25 F10 48.4(8) . . . . ?
C27 C46 C25 F31 -74.1(7) . . . . ?
C27 C46 C53 F34 -75.2(7) . . . . ?
C27 C46 C53 F54 46.5(8) . . . . ?
C27 C46 C53 F33 166.5(7) . . . . ?
C55 C48 C7 F46 -78.6(9) . . . . ?
C55 C48 C7 F17 165.0(7) . . . . ?
C55 C48 C7 F35 43.9(9) . . . . ?
C55 C48 C57 F4 161.6(12) . . . . ?
C55 C48 C57 F36 -77.9(10) . . . . ?
C55 C48 C57 F15 42.3(9) . . . . ?
C7 C48 C55 F30 43.3(10) . . . . ?
C7 C48 C55 F44 164.3(11) . . . . ?
C7 C48 C55 F29 -78.4(9) . . . . ?
C7 C48 C57 F4 -79.9(12) . . . . ?
C7 C48 C57 F36 40.5(9) . . . . ?
C7 C48 C57 F15 160.8(7) . . . . ?
C57 C48 C55 F30 161.5(9) . . . . ?
C57 C48 C55 F44 -77.4(12) . . . . ?
C57 C48 C55 F29 39.9(10) . . . . ?
C57 C48 C7 F46 159.3(8) . . . . ?
C57 C48 C7 F17 42.9(9) . . . . ?
C57 C48 C7 F35 -78.2(8) . . . . ?
C29 C48 C59 F5 -49(2) . . . . ?
C29 C48 C59 F43 -166(2) . . . . ?
C29 C48 C59 F11 78.8(15) . . . . ?
C29 C48 C15 F9 -163.5(13) . . . . ?
C29 C48 C15 F19 -47(2) . . . . ?
C29 C48 C15 F21 75(2) . . . . ?
C59 C48 C29 F37 82(2) . . . . ?
C59 C48 C29 F39 -159.8(13) . . . . ?
C59 C48 C29 F41 -40.5(16) . . . . ?
C59 C48 C15 F9 -51.8(15) . . . . ?
C59 C48 C15 F19 64(2) . . . . ?
C59 C48 C15 F21 -174(2) . . . . ?
C15 C48 C29 F37 -157(2) . . . . ?
C15 C48 C29 F39 -38.9(15) . . . . ?
C15 C48 C29 F41 80.4(15) . . . . ?
C15 C48 C59 F5 -160(2) . . . . ?
C15 C48 C59 F43 83(2) . . . . ?
C15 C48 C59 F11 -32.5(17) . . . . ?
C61 C46 C31 F3 -156(2) . . . . ?
C61 C46 C31 F51 -32(3) . . . . ?
C61 C46 C31 F53 86.7(19) . . . . ?
C61 C46 C63 F47 -40(3) . . . . ?
C61 C46 C63 F49 80(2) . . . . ?
C61 C46 C63 F25 -160.6(19) . . . . ?
C31 C46 C61 F45 -40(2) . . . . ?
C31 C46 C61 F23 -156(3) . . . . ?
C31 C46 C61 F13 77(2) . . . . ?
C31 C46 C63 F47 -160(2) . . . . ?
C31 C46 C63 F49 -40(2) . . . . ?
C31 C46 C63 F25 80(2) . . . . ?
C63 C46 C61 F45 -165(2) . . . . ?
C63 C46 C61 F23 80(3) . . . . ?
C63 C46 C61 F13 -48(2) . . . . ?
C63 C46 C31 F3 -37(3) . . . . ?
C63 C46 C31 F51 86(3) . . . . ?
C63 C46 C31 F53 -155.0(18) . . . . ?
